data_4071238
loop_
_publ_author_name
'Yi, Chae S.'
'Zeczycki, Tonya N.'
'Lindeman, Sergey V.'

_publ_section_title
;
 Kinetic, Spectroscopic, and X-Ray Crystallographic Evidence for the
 Cooperative Mechanism of the Hydration of Nitriles Catalyzed by a
 Tetranuclear Ruthenium-\m-oxo-\m-hydroxo Complex
;
_journal_issue 9
_journal_name_full Organometallics
_journal_page_first 2030
_journal_paper_doi 10.1021/om800053q
_journal_volume 27
_journal_year 2008
_chemical_formula_sum 'C78.57 H141.15 Cl4.94 N O7 P4 Ru4'
_chemical_formula_weight 1915.17
_chemical_name_systematic
; 
 ? 
;
_space_group_IT_number 14
_symmetry_cell_setting monoclinic
_symmetry_space_group_name_Hall '-P 2yn'
_symmetry_space_group_name_H-M 'P 1 21/n 1'
_atom_sites_solution_hydrogens difmap
_atom_sites_solution_primary direct
_atom_sites_solution_secondary difmap
_audit_creation_method SHELXL-97
_cell_angle_alpha 90.00
_cell_angle_beta 99.5510(10)
_cell_angle_gamma 90.00
_cell_formula_units_Z 4
_cell_length_a 19.7118(3)
_cell_length_b 18.4691(3)
_cell_length_c 25.4987(4)
_cell_measurement_reflns_used 7581
_cell_measurement_temperature 100(2)
_cell_measurement_theta_max 66
_cell_measurement_theta_min 2
_cell_volume 9154.4(3)
_computing_cell_refinement 'SAINT v7.23A (Bruker, 2005)'
_computing_data_collection 'APEX2 v2.0-2 (Bruker, 2005)'
_computing_data_reduction 'SADABS-2004/1 (Bruker, 2005)'
_computing_molecular_graphics 'XP v5.1 (Bruker, 1998)'
_computing_publication_material 'XCIF v6.12 (Bruker, 2001)'
_computing_structure_refinement 'SHELXL-97 v.97-2 (Sheldrick, 1993-1997)'
_computing_structure_solution 'XS/SHELXTL v6.12 (Bruker, 2001)'
_diffrn_ambient_temperature 100(2)
_diffrn_measured_fraction_theta_full 0.968
_diffrn_measured_fraction_theta_max 0.968
_diffrn_measurement_device_type 'Bruker APEX2 CCD detector'
_diffrn_measurement_method '\w scans'
_diffrn_radiation_monochromator graphite
_diffrn_radiation_source 'fine-focus sealed tube'
_diffrn_radiation_type CuK\a
_diffrn_radiation_wavelength 1.54178
_diffrn_reflns_av_R_equivalents 0.0252
_diffrn_reflns_av_sigmaI/netI 0.0187
_diffrn_reflns_limit_h_max 22
_diffrn_reflns_limit_h_min -23
_diffrn_reflns_limit_k_max 21
_diffrn_reflns_limit_k_min 0
_diffrn_reflns_limit_l_max 29
_diffrn_reflns_limit_l_min 0
_diffrn_reflns_number 76637
_diffrn_reflns_theta_full 67.34
_diffrn_reflns_theta_max 67.34
_diffrn_reflns_theta_min 2.63
_exptl_absorpt_coefficient_mu 7.594
_exptl_absorpt_correction_T_max 0.4627
_exptl_absorpt_correction_T_min 0.2741
_exptl_absorpt_correction_type numerical
_exptl_crystal_colour purple
_exptl_crystal_density_diffrn 1.390
_exptl_crystal_density_method 'not measured'
_exptl_crystal_description block
_exptl_crystal_F_000 3982
_exptl_crystal_size_max 0.23
_exptl_crystal_size_mid 0.21
_exptl_crystal_size_min 0.12
_refine_diff_density_max 1.771
_refine_diff_density_min -0.996
_refine_diff_density_rms 0.114
_refine_ls_extinction_method none
_refine_ls_goodness_of_fit_ref 1.053
_refine_ls_hydrogen_treatment mixed
_refine_ls_matrix_type full
_refine_ls_number_parameters 917
_refine_ls_number_reflns 15918
_refine_ls_number_restraints 660
_refine_ls_restrained_S_all 1.038
_refine_ls_R_factor_all 0.0588
_refine_ls_R_factor_gt 0.0533
_refine_ls_shift/su_max 0.003
_refine_ls_shift/su_mean 0.000
_refine_ls_structure_factor_coef Fsqd
_refine_ls_weighting_details 'calc w=1/[\s^2^(Fo^2^)+(0.0541P)^2^+56.6893P] where P=(Fo^2^+2Fc^2^)/3'
_refine_ls_weighting_scheme calc
_refine_ls_wR_factor_gt 0.1320
_refine_ls_wR_factor_ref 0.1350
_reflns_number_gt 14262
_reflns_number_total 15918
_reflns_threshold_expression >2sigma(I)
_cod_data_source_file om800053q-file003.cif
_cod_data_source_block yiga-rev
_cod_original_cell_volume 9154.4(2)
_cod_original_sg_symbol_H-M 'P 21/n'
_cod_database_code 4071238

loop_
_symmetry_equiv_pos_as_xyz
'x, y, z'
'-x+1/2, y+1/2, -z+1/2'
'-x, -y, -z'
'x-1/2, -y-1/2, z-1/2'

loop_
_atom_site_label
_atom_site_type_symbol
_atom_site_fract_x
_atom_site_fract_y
_atom_site_fract_z
_atom_site_U_iso_or_equiv
_atom_site_adp_type
_atom_site_occupancy
_atom_site_symmetry_multiplicity
_atom_site_calc_flag
_atom_site_refinement_flags
_atom_site_disorder_assembly
_atom_site_disorder_group
Ru1 Ru 0.63321(2) 0.73757(2) 0.214688(16) 0.02636(10) Uani 1 1 d . B .
Ru2 Ru 0.522218(18) 0.628906(19) 0.256441(15) 0.02274(10) Uani 1 1 d . B .
Ru3 Ru 0.533375(19) 0.72165(2) 0.347918(15) 0.02631(10) Uani 1 1 d . . .
Ru4 Ru 0.51917(2) 0.80346(2) 0.253632(16) 0.02629(10) Uani 1 1 d . B .
H1 H 0.567(4) 0.795(4) 0.197(3) 0.06(2) Uiso 1 1 d . . .
H2 H 0.496(4) 0.628(4) 0.304(3) 0.08(3) Uiso 1 1 d . . .
H3 H 0.558(3) 0.791(3) 0.377(3) 0.050 Uiso 1 1 d . A 1
H4 H 0.483(3) 0.798(4) 0.301(3) 0.050(19) Uiso 1 1 d . . .
P1 P 0.66842(7) 0.75786(8) 0.13393(6) 0.0342(3) Uani 1 1 d . . .
P2 P 0.43834(6) 0.54562(6) 0.22488(5) 0.0248(3) Uani 1 1 d . . .
P3 P 0.60607(7) 0.67867(8) 0.41987(5) 0.0283(4) Uani 0.949(3) 1 d P B 1
P3A P 0.6067(13) 0.7923(14) 0.4039(10) 0.028 Uiso 0.051(3) 1 d P B 2
P4 P 0.43333(7) 0.88450(7) 0.21993(6) 0.0313(3) Uani 1 1 d . . .
O1 O 0.7239(2) 0.8566(2) 0.26533(18) 0.0493(11) Uani 1 1 d . B .
O2 O 0.61609(19) 0.5100(2) 0.30239(15) 0.0341(8) Uani 1 1 d . B .
O3 O 0.4167(2) 0.7189(3) 0.40828(18) 0.0509(11) Uani 1 1 d . . .
O4 O 0.6005(2) 0.9219(2) 0.31280(19) 0.0517(11) Uani 1 1 d . B .
O11 O 0.58468(17) 0.71857(17) 0.28235(13) 0.0248(7) Uani 1 1 d . B .
O12 O 0.4598(2) 0.71373(18) 0.21898(16) 0.0283(8) Uani 1 1 d . . .
H12O H 0.431(6) 0.710(6) 0.231(5) 0.12(5) Uiso 1 1 d . . .
O13 O 0.56374(17) 0.65273(18) 0.18486(13) 0.0262(7) Uani 1 1 d . . .
N1 N 0.7005(2) 0.6510(2) 0.23225(17) 0.0300(10) Uani 1 1 d . . .
C1 C 0.6898(3) 0.8102(3) 0.2453(2) 0.0366(13) Uani 1 1 d . . .
C2 C 0.5790(3) 0.5572(3) 0.2849(2) 0.0289(11) Uani 1 1 d . . .
C3 C 0.4639(3) 0.7208(3) 0.3865(2) 0.0377(13) Uani 1 1 d . B .
C4 C 0.5693(3) 0.8760(3) 0.2889(2) 0.0361(13) Uani 1 1 d . . .
C11 C 0.7283(3) 0.5964(3) 0.2393(2) 0.0376(13) Uani 1 1 d . B .
C12 C 0.7608(4) 0.5263(4) 0.2471(3) 0.064(2) Uani 1 1 d . . .
H121 H 0.7260 0.4893 0.2501 0.095 Uiso 1 1 calc R B .
H122 H 0.7949 0.5269 0.2798 0.095 Uiso 1 1 calc R . .
H123 H 0.7837 0.5150 0.2167 0.095 Uiso 1 1 calc R . .
C111 C 0.7583(5) 0.7439(6) 0.1301(4) 0.035(3) Uiso 0.583(10) 1 d PD C 1
H111 H 0.7629 0.6900 0.1309 0.042 Uiso 0.583(10) 1 calc PR C 1
C112 C 0.7856(5) 0.7647(6) 0.0801(4) 0.040(3) Uiso 0.583(10) 1 d PD C 1
H11A H 0.7841 0.8180 0.0763 0.048 Uiso 0.583(10) 1 calc PR C 1
H11B H 0.7553 0.7438 0.0489 0.048 Uiso 0.583(10) 1 calc PR C 1
C113 C 0.8595(5) 0.7384(6) 0.0805(4) 0.050(3) Uiso 0.583(10) 1 d PD C 1
H11C H 0.8602 0.6848 0.0798 0.060 Uiso 0.583(10) 1 calc PR C 1
H11D H 0.8761 0.7562 0.0483 0.060 Uiso 0.583(10) 1 calc PR C 1
C114 C 0.9074(6) 0.7653(8) 0.1298(5) 0.051(4) Uiso 0.583(10) 1 d PD C 1
H11E H 0.9541 0.7453 0.1302 0.061 Uiso 0.583(10) 1 calc PR C 1
H11F H 0.9106 0.8187 0.1286 0.061 Uiso 0.583(10) 1 calc PR C 1
C115 C 0.8811(5) 0.7424(6) 0.1799(4) 0.049(3) Uiso 0.583(10) 1 d PD C 1
H11G H 0.9115 0.7628 0.2113 0.059 Uiso 0.583(10) 1 calc PR C 1
H11H H 0.8830 0.6890 0.1829 0.059 Uiso 0.583(10) 1 calc PR C 1
C116 C 0.8070(4) 0.7679(6) 0.1802(4) 0.039(3) Uiso 0.583(10) 1 d PD C 1
H11I H 0.7906 0.7480 0.2119 0.046 Uiso 0.583(10) 1 calc PR C 1
H11J H 0.8063 0.8213 0.1827 0.046 Uiso 0.583(10) 1 calc PR C 1
C141 C 0.7714(8) 0.7494(8) 0.1451(7) 0.041(4) Uiso 0.417(10) 1 d PD C 2
H141 H 0.7837 0.7138 0.1747 0.049 Uiso 0.417(10) 1 calc PR C 2
C142 C 0.8028(7) 0.7200(9) 0.0988(6) 0.054(5) Uiso 0.417(10) 1 d PD C 2
H14A H 0.7975 0.7560 0.0696 0.065 Uiso 0.417(10) 1 calc PR C 2
H14B H 0.7785 0.6752 0.0850 0.065 Uiso 0.417(10) 1 calc PR C 2
C143 C 0.8795(7) 0.7035(9) 0.1170(7) 0.063(5) Uiso 0.417(10) 1 d PD C 2
H14C H 0.8844 0.6638 0.1435 0.075 Uiso 0.417(10) 1 calc PR C 2
H14D H 0.9001 0.6871 0.0862 0.075 Uiso 0.417(10) 1 calc PR C 2
C144 C 0.9180(9) 0.7698(12) 0.1416(9) 0.069(8) Uiso 0.417(10) 1 d PD C 2
H14E H 0.9652 0.7552 0.1577 0.082 Uiso 0.417(10) 1 calc PR C 2
H14F H 0.9218 0.8051 0.1130 0.082 Uiso 0.417(10) 1 calc PR C 2
C145 C 0.8850(7) 0.8059(10) 0.1828(7) 0.066(5) Uiso 0.417(10) 1 d PD C 2
H14G H 0.9084 0.8527 0.1924 0.079 Uiso 0.417(10) 1 calc PR C 2
H14H H 0.8912 0.7753 0.2152 0.079 Uiso 0.417(10) 1 calc PR C 2
C146 C 0.8073(6) 0.8201(7) 0.1647(6) 0.042(4) Uiso 0.417(10) 1 d PD C 2
H14I H 0.7869 0.8395 0.1948 0.051 Uiso 0.417(10) 1 calc PR C 2
H14J H 0.8007 0.8564 0.1357 0.051 Uiso 0.417(10) 1 calc PR C 2
C121 C 0.6451(6) 0.6831(6) 0.0859(4) 0.034(3) Uiso 0.495(10) 1 d PD C 1
H12K H 0.6719 0.6919 0.0565 0.041 Uiso 0.495(10) 1 calc PR C 1
C122 C 0.6643(7) 0.6066(6) 0.1061(5) 0.047(3) Uiso 0.495(10) 1 d PD C 1
H12A H 0.6375 0.5936 0.1343 0.057 Uiso 0.495(10) 1 calc PR C 1
H12B H 0.7138 0.6050 0.1216 0.057 Uiso 0.495(10) 1 calc PR C 1
C123 C 0.6496(7) 0.5516(8) 0.0603(6) 0.067(5) Uiso 0.495(10) 1 d PD C 1
H12C H 0.6805 0.5608 0.0342 0.080 Uiso 0.495(10) 1 calc PR C 1
H12D H 0.6585 0.5019 0.0745 0.080 Uiso 0.495(10) 1 calc PR C 1
C124 C 0.5749(8) 0.5579(8) 0.0331(8) 0.082(6) Uiso 0.495(10) 1 d PD C 1
H12E H 0.5678 0.5252 0.0018 0.098 Uiso 0.495(10) 1 calc PR C 1
H12F H 0.5448 0.5407 0.0580 0.098 Uiso 0.495(10) 1 calc PR C 1
C125 C 0.5526(8) 0.6327(7) 0.0149(6) 0.072(5) Uiso 0.495(10) 1 d PD C 1
H12G H 0.5025 0.6326 0.0016 0.086 Uiso 0.495(10) 1 calc PR C 1
H12H H 0.5763 0.6468 -0.0149 0.086 Uiso 0.495(10) 1 calc PR C 1
C126 C 0.5689(6) 0.6892(6) 0.0602(5) 0.043(3) Uiso 0.495(10) 1 d PD C 1
H12I H 0.5594 0.7386 0.0457 0.051 Uiso 0.495(10) 1 calc PR C 1
H12J H 0.5393 0.6805 0.0874 0.051 Uiso 0.495(10) 1 calc PR C 1
C151 C 0.6177(6) 0.6989(5) 0.0788(4) 0.029(3) Uiso 0.505(10) 1 d PD C 2
H151 H 0.5700 0.6971 0.0873 0.034 Uiso 0.505(10) 1 calc PR C 2
C152 C 0.6434(6) 0.6217(6) 0.0853(5) 0.040(3) Uiso 0.505(10) 1 d PD C 2
H15A H 0.6480 0.6078 0.1232 0.048 Uiso 0.505(10) 1 calc PR C 2
H15B H 0.6896 0.6189 0.0751 0.048 Uiso 0.505(10) 1 calc PR C 2
C153 C 0.5953(9) 0.5672(7) 0.0514(5) 0.063(4) Uiso 0.505(10) 1 d PD C 2
H15C H 0.6175 0.5191 0.0527 0.075 Uiso 0.505(10) 1 calc PR C 2
H15D H 0.5518 0.5625 0.0658 0.075 Uiso 0.505(10) 1 calc PR C 2
C154 C 0.5802(9) 0.5945(8) -0.0061(5) 0.075(5) Uiso 0.505(10) 1 d PD C 2
H15E H 0.6226 0.5893 -0.0219 0.090 Uiso 0.505(10) 1 calc PR C 2
H15F H 0.5447 0.5628 -0.0265 0.090 Uiso 0.505(10) 1 calc PR C 2
C155 C 0.5564(8) 0.6708(8) -0.0129(6) 0.078(5) Uiso 0.505(10) 1 d PD C 2
H15G H 0.5108 0.6757 -0.0017 0.094 Uiso 0.505(10) 1 calc PR C 2
H15H H 0.5514 0.6847 -0.0509 0.094 Uiso 0.505(10) 1 calc PR C 2
C156 C 0.6084(8) 0.7214(7) 0.0207(5) 0.065(4) Uiso 0.505(10) 1 d PD C 2
H15I H 0.6531 0.7190 0.0080 0.077 Uiso 0.505(10) 1 calc PR C 2
H15J H 0.5916 0.7720 0.0169 0.077 Uiso 0.505(10) 1 calc PR C 2
C131 C 0.6505(6) 0.8509(7) 0.0996(6) 0.031(4) Uiso 0.451(8) 1 d PD C 1
H131 H 0.6640 0.8468 0.0636 0.038 Uiso 0.451(8) 1 calc PR C 1
C132 C 0.6922(5) 0.9133(5) 0.1284(4) 0.028(3) Uiso 0.451(8) 1 d PD C 1
H13A H 0.7417 0.9005 0.1344 0.033 Uiso 0.451(8) 1 calc PR C 1
H13B H 0.6783 0.9208 0.1636 0.033 Uiso 0.451(8) 1 calc PR C 1
C133 C 0.6814(5) 0.9844(6) 0.0961(5) 0.037(3) Uiso 0.451(8) 1 d PD C 1
H13C H 0.7075 1.0239 0.1166 0.044 Uiso 0.451(8) 1 calc PR C 1
H13D H 0.6996 0.9784 0.0624 0.044 Uiso 0.451(8) 1 calc PR C 1
C134 C 0.6060(5) 1.0048(6) 0.0838(5) 0.040(3) Uiso 0.451(8) 1 d PD C 1
H13E H 0.5900 1.0190 0.1171 0.048 Uiso 0.451(8) 1 calc PR C 1
H13F H 0.6004 1.0470 0.0595 0.048 Uiso 0.451(8) 1 calc PR C 1
C135 C 0.5622(6) 0.9431(6) 0.0582(5) 0.046(3) Uiso 0.451(8) 1 d PD C 1
H13G H 0.5729 0.9342 0.0222 0.055 Uiso 0.451(8) 1 calc PR C 1
H13H H 0.5131 0.9568 0.0544 0.055 Uiso 0.451(8) 1 calc PR C 1
C136 C 0.5742(6) 0.8731(6) 0.0911(5) 0.038(3) Uiso 0.451(8) 1 d PD C 1
H13I H 0.5459 0.8337 0.0724 0.045 Uiso 0.451(8) 1 calc PR C 1
H13J H 0.5597 0.8806 0.1260 0.045 Uiso 0.451(8) 1 calc PR C 1
C161 C 0.6400(8) 0.8395(7) 0.1044(5) 0.046(5) Uiso 0.549(8) 1 d PD C 2
H161 H 0.5890 0.8334 0.0955 0.055 Uiso 0.549(8) 1 calc PR C 2
C162 C 0.6491(6) 0.9066(6) 0.1397(4) 0.048(3) Uiso 0.549(8) 1 d PD C 2
H16A H 0.6987 0.9184 0.1489 0.058 Uiso 0.549(8) 1 calc PR C 2
H16B H 0.6315 0.8967 0.1731 0.058 Uiso 0.549(8) 1 calc PR C 2
C163 C 0.6105(6) 0.9715(6) 0.1112(4) 0.054(3) Uiso 0.549(8) 1 d PD C 2
H16C H 0.5603 0.9622 0.1063 0.065 Uiso 0.549(8) 1 calc PR C 2
H16D H 0.6202 1.0153 0.1336 0.065 Uiso 0.549(8) 1 calc PR C 2
C164 C 0.6317(8) 0.9850(7) 0.0570(5) 0.064(4) Uiso 0.549(8) 1 d PD C 2
H16E H 0.6034 1.0247 0.0387 0.077 Uiso 0.549(8) 1 calc PR C 2
H16F H 0.6804 1.0004 0.0623 0.077 Uiso 0.549(8) 1 calc PR C 2
C165 C 0.6229(8) 0.9182(7) 0.0226(5) 0.070(4) Uiso 0.549(8) 1 d PD C 2
H16G H 0.6400 0.9281 -0.0111 0.084 Uiso 0.549(8) 1 calc PR C 2
H16H H 0.5734 0.9061 0.0138 0.084 Uiso 0.549(8) 1 calc PR C 2
C166 C 0.6621(6) 0.8538(6) 0.0508(4) 0.053(3) Uiso 0.549(8) 1 d PD C 2
H16I H 0.6532 0.8101 0.0281 0.064 Uiso 0.549(8) 1 calc PR C 2
H16J H 0.7121 0.8638 0.0562 0.064 Uiso 0.549(8) 1 calc PR C 2
C211 C 0.3747(3) 0.5264(3) 0.2693(2) 0.0314(11) Uani 1 1 d D B .
H211 H 0.3383 0.4943 0.2495 0.038 Uiso 1 1 calc R . .
C212 C 0.3400(3) 0.5969(3) 0.2829(2) 0.0350(12) Uani 1 1 d D . .
H21A H 0.3756 0.6309 0.3002 0.042 Uiso 1 1 calc R B .
H21B H 0.3166 0.6197 0.2496 0.042 Uiso 1 1 calc R . .
C213 C 0.2878(3) 0.5833(4) 0.3196(3) 0.0495(16) Uani 1 1 d D B .
H21C H 0.2497 0.5532 0.3009 0.059 Uiso 1 1 calc R . .
H21D H 0.2682 0.6301 0.3288 0.059 Uiso 1 1 calc R . .
C214 C 0.3209(3) 0.5450(3) 0.3705(3) 0.0512(17) Uani 1 1 d D . .
H21E H 0.3560 0.5770 0.3909 0.061 Uiso 1 1 calc R B .
H21F H 0.2854 0.5347 0.3928 0.061 Uiso 1 1 calc R . .
C215 C 0.3542(3) 0.4750(3) 0.3574(3) 0.0493(16) Uani 1 1 d D B .
H21G H 0.3182 0.4412 0.3403 0.059 Uiso 1 1 calc R . .
H21H H 0.3775 0.4523 0.3907 0.059 Uiso 1 1 calc R . .
C216 C 0.4064(3) 0.4872(3) 0.3203(2) 0.0367(13) Uani 1 1 d D . .
H21I H 0.4249 0.4399 0.3111 0.044 Uiso 1 1 calc R B .
H21J H 0.4452 0.5163 0.3390 0.044 Uiso 1 1 calc R . .
C221 C 0.3817(3) 0.5772(3) 0.1631(2) 0.0339(12) Uani 1 1 d . B .
H221 H 0.3730 0.6296 0.1694 0.041 Uiso 1 1 calc R . .
C222 C 0.4172(3) 0.5759(3) 0.1142(2) 0.0441(15) Uani 1 1 d . . .
H22A H 0.4632 0.5985 0.1232 0.053 Uiso 1 1 calc R B .
H22B H 0.4238 0.5250 0.1040 0.053 Uiso 1 1 calc R . .
C223 C 0.3762(4) 0.6156(4) 0.0670(3) 0.061(2) Uani 1 1 d . B .
H22C H 0.3730 0.6676 0.0758 0.074 Uiso 1 1 calc R . .
H22D H 0.4001 0.6115 0.0360 0.074 Uiso 1 1 calc R . .
C224 C 0.3046(4) 0.5840(4) 0.0532(3) 0.062(2) Uani 1 1 d . . .
H22E H 0.2775 0.6130 0.0245 0.075 Uiso 1 1 calc R B .
H22F H 0.3077 0.5339 0.0399 0.075 Uiso 1 1 calc R . .
C225 C 0.2678(4) 0.5830(4) 0.1008(3) 0.0577(19) Uani 1 1 d . B .
H22G H 0.2227 0.5589 0.0908 0.069 Uiso 1 1 calc R . .
H22H H 0.2594 0.6334 0.1112 0.069 Uiso 1 1 calc R . .
C226 C 0.3099(3) 0.5429(3) 0.1488(2) 0.0399(14) Uani 1 1 d . . .
H22I H 0.2856 0.5460 0.1797 0.048 Uiso 1 1 calc R B .
H22J H 0.3145 0.4912 0.1399 0.048 Uiso 1 1 calc R . .
C231 C 0.4723(3) 0.4545(3) 0.2133(2) 0.0310(12) Uani 1 1 d . B .
H231 H 0.4949 0.4381 0.2494 0.037 Uiso 1 1 calc R . .
C232 C 0.4209(3) 0.3950(3) 0.1944(3) 0.0369(13) Uani 1 1 d . . .
H23A H 0.4010 0.4029 0.1565 0.044 Uiso 1 1 calc R B .
H23B H 0.3830 0.3958 0.2155 0.044 Uiso 1 1 calc R . .
C233 C 0.4577(3) 0.3212(3) 0.2009(3) 0.0476(16) Uani 1 1 d . B .
H23C H 0.4737 0.3117 0.2392 0.057 Uiso 1 1 calc R . .
H23D H 0.4248 0.2826 0.1870 0.057 Uiso 1 1 calc R . .
C234 C 0.5189(4) 0.3190(3) 0.1716(4) 0.062(2) Uani 1 1 d . . .
H23E H 0.5436 0.2726 0.1793 0.074 Uiso 1 1 calc R B .
H23F H 0.5021 0.3212 0.1328 0.074 Uiso 1 1 calc R . .
C235 C 0.5685(3) 0.3813(3) 0.1875(4) 0.057(2) Uani 1 1 d . B .
H23G H 0.6052 0.3804 0.1653 0.069 Uiso 1 1 calc R . .
H23H H 0.5903 0.3755 0.2251 0.069 Uiso 1 1 calc R . .
C236 C 0.5307(3) 0.4545(3) 0.1804(3) 0.0380(13) Uani 1 1 d . . .
H23I H 0.5633 0.4943 0.1923 0.046 Uiso 1 1 calc R B .
H23J H 0.5117 0.4623 0.1424 0.046 Uiso 1 1 calc R . .
C311 C 0.6974(3) 0.7000(3) 0.4174(2) 0.0368(13) Uani 1 1 d . B 1
H311 H 0.7256 0.6807 0.4506 0.044 Uiso 1 1 calc R B 1
C312 C 0.7216(3) 0.6623(4) 0.3702(2) 0.0432(14) Uani 1 1 d . B 1
H31A H 0.6953 0.6812 0.3365 0.052 Uiso 1 1 calc R B 1
H31B H 0.7126 0.6096 0.3718 0.052 Uiso 1 1 calc R B 1
C313 C 0.7989(3) 0.6751(4) 0.3711(3) 0.0479(16) Uani 1 1 d . B 1
H31C H 0.8253 0.6505 0.4026 0.057 Uiso 1 1 calc R B 1
H31D H 0.8125 0.6534 0.3389 0.057 Uiso 1 1 calc R B 1
C314 C 0.8168(3) 0.7553(4) 0.3732(3) 0.0578(19) Uani 1 1 d . B 1
H31E H 0.7968 0.7782 0.3390 0.069 Uiso 1 1 calc R B 1
H31F H 0.8674 0.7608 0.3779 0.069 Uiso 1 1 calc R B 1
C315 C 0.7899(3) 0.7943(4) 0.4189(3) 0.0556(18) Uani 1 1 d . B 1
H31G H 0.7988 0.8469 0.4170 0.067 Uiso 1 1 calc R B 1
H31H H 0.8143 0.7761 0.4534 0.067 Uiso 1 1 calc R B 1
C316 C 0.7120(3) 0.7811(3) 0.4149(3) 0.0488(16) Uani 1 1 d . B 1
H31I H 0.6950 0.8061 0.4445 0.059 Uiso 1 1 calc R B 1
H31J H 0.6875 0.8013 0.3810 0.059 Uiso 1 1 calc R B 1
C321 C 0.6080(3) 0.5780(3) 0.4279(2) 0.0315(12) Uani 1 1 d . B 1
H321 H 0.6149 0.5586 0.3925 0.038 Uiso 1 1 calc R B 1
C322 C 0.5378(3) 0.5481(3) 0.4365(2) 0.0393(13) Uani 1 1 d . B 1
H32A H 0.5287 0.5627 0.4721 0.047 Uiso 1 1 calc R B 1
H32B H 0.5010 0.5685 0.4094 0.047 Uiso 1 1 calc R B 1
C323 C 0.5374(3) 0.4652(3) 0.4323(3) 0.0443(14) Uani 1 1 d . B 1
H32C H 0.4925 0.4465 0.4389 0.053 Uiso 1 1 calc R B 1
H32D H 0.5427 0.4510 0.3957 0.053 Uiso 1 1 calc R B 1
C324 C 0.5945(3) 0.4310(3) 0.4716(3) 0.0435(14) Uani 1 1 d . B 1
H32E H 0.5940 0.3779 0.4666 0.052 Uiso 1 1 calc R B 1
H32F H 0.5872 0.4413 0.5084 0.052 Uiso 1 1 calc R B 1
C325 C 0.6642(3) 0.4616(3) 0.4632(3) 0.0420(14) Uani 1 1 d . B 1
H32G H 0.7011 0.4408 0.4900 0.050 Uiso 1 1 calc R B 1
H32H H 0.6731 0.4476 0.4275 0.050 Uiso 1 1 calc R B 1
C326 C 0.6649(3) 0.5436(3) 0.4680(2) 0.0368(13) Uani 1 1 d . B 1
H32I H 0.7100 0.5623 0.4620 0.044 Uiso 1 1 calc R B 1
H32J H 0.6587 0.5574 0.5044 0.044 Uiso 1 1 calc R B 1
C331 C 0.5910(3) 0.7141(3) 0.4858(2) 0.0400(14) Uani 1 1 d . B 1
H331 H 0.5541 0.6822 0.4957 0.048 Uiso 1 1 calc R B 1
C332 C 0.5624(4) 0.7906(4) 0.4873(3) 0.0544(17) Uani 1 1 d . B 1
H33A H 0.5236 0.7968 0.4576 0.065 Uiso 1 1 calc R B 1
H33B H 0.5987 0.8259 0.4823 0.065 Uiso 1 1 calc R B 1
C333 C 0.5376(4) 0.8065(5) 0.5400(3) 0.065(2) Uani 1 1 d . B 1
H33C H 0.5206 0.8569 0.5399 0.078 Uiso 1 1 calc R B 1
H33D H 0.4991 0.7737 0.5439 0.078 Uiso 1 1 calc R B 1
C334 C 0.5948(4) 0.7961(4) 0.5861(3) 0.0598(19) Uani 1 1 d . B 1
H33E H 0.6307 0.8332 0.5846 0.072 Uiso 1 1 calc R B 1
H33F H 0.5767 0.8029 0.6197 0.072 Uiso 1 1 calc R B 1
C335 C 0.6259(5) 0.7226(4) 0.5856(3) 0.070(2) Uani 1 1 d . B 1
H33G H 0.5916 0.6858 0.5915 0.084 Uiso 1 1 calc R B 1
H33H H 0.6655 0.7189 0.6150 0.084 Uiso 1 1 calc R B 1
C336 C 0.6506(4) 0.7073(4) 0.5323(3) 0.0539(17) Uani 1 1 d . B 1
H33I H 0.6873 0.7421 0.5274 0.065 Uiso 1 1 calc R B 1
H33J H 0.6701 0.6579 0.5329 0.065 Uiso 1 1 calc R B 1
C411 C 0.4101(3) 0.8903(3) 0.1464(2) 0.0339(12) Uani 1 1 d . B .
H411 H 0.4447 0.9240 0.1350 0.041 Uiso 1 1 calc R . .
C412 C 0.4190(4) 0.8182(3) 0.1177(2) 0.0429(14) Uani 1 1 d . . .
H41A H 0.4656 0.7986 0.1302 0.052 Uiso 1 1 calc R B .
H41B H 0.3850 0.7826 0.1264 0.052 Uiso 1 1 calc R . .
C413 C 0.4087(4) 0.8299(4) 0.0573(3) 0.0565(19) Uani 1 1 d . B .
H41C H 0.4458 0.8616 0.0486 0.068 Uiso 1 1 calc R . .
H41D H 0.4122 0.7827 0.0396 0.068 Uiso 1 1 calc R . .
C414 C 0.3403(4) 0.8635(4) 0.0362(3) 0.062(2) Uani 1 1 d . . .
H41E H 0.3030 0.8295 0.0411 0.074 Uiso 1 1 calc R B .
H41F H 0.3371 0.8728 -0.0024 0.074 Uiso 1 1 calc R . .
C415 C 0.3312(4) 0.9338(4) 0.0646(3) 0.0612(19) Uani 1 1 d . B .
H41G H 0.2848 0.9535 0.0515 0.073 Uiso 1 1 calc R . .
H41H H 0.3654 0.9694 0.0563 0.073 Uiso 1 1 calc R . .
C416 C 0.3400(3) 0.9236(4) 0.1245(3) 0.0496(16) Uani 1 1 d . . .
H41I H 0.3031 0.8915 0.1332 0.060 Uiso 1 1 calc R B .
H41J H 0.3357 0.9710 0.1418 0.060 Uiso 1 1 calc R . .
C421 C 0.4469(8) 0.9758(8) 0.2474(8) 0.035(5) Uiso 0.372(19) 1 d PD B 1
H421 H 0.4676 0.9699 0.2857 0.042 Uiso 0.372(19) 1 calc PR B 1
C422 C 0.5014(10) 1.0124(8) 0.2206(8) 0.045(5) Uiso 0.372(19) 1 d PD B 1
H42A H 0.4810 1.0261 0.1839 0.055 Uiso 0.372(19) 1 calc PR B 1
H42B H 0.5393 0.9778 0.2187 0.055 Uiso 0.372(19) 1 calc PR B 1
C423 C 0.5305(7) 1.0807(7) 0.2516(7) 0.039(5) Uiso 0.372(19) 1 d PD B 1
H42C H 0.5524 1.0674 0.2881 0.047 Uiso 0.372(19) 1 calc PR B 1
H42D H 0.5656 1.1039 0.2335 0.047 Uiso 0.372(19) 1 calc PR B 1
C424 C 0.4709(8) 1.1325(7) 0.2535(7) 0.041(5) Uiso 0.372(19) 1 d PD B 1
H42E H 0.4879 1.1750 0.2755 0.050 Uiso 0.372(19) 1 calc PR B 1
H42F H 0.4535 1.1500 0.2170 0.050 Uiso 0.372(19) 1 calc PR B 1
C425 C 0.4124(8) 1.0982(8) 0.2759(7) 0.040(5) Uiso 0.372(19) 1 d PD B 1
H42G H 0.3740 1.1332 0.2737 0.048 Uiso 0.372(19) 1 calc PR B 1
H42H H 0.4280 1.0866 0.3139 0.048 Uiso 0.372(19) 1 calc PR B 1
C426 C 0.3864(8) 1.0285(8) 0.2460(9) 0.047(5) Uiso 0.372(19) 1 d PD B 1
H42I H 0.3500 1.0060 0.2630 0.057 Uiso 0.372(19) 1 calc PR B 1
H42J H 0.3666 1.0402 0.2087 0.057 Uiso 0.372(19) 1 calc PR B 1
C451 C 0.4583(5) 0.9829(5) 0.2360(5) 0.032(3) Uiso 0.628(19) 1 d PD B 2
H451 H 0.4768 0.9827 0.2750 0.039 Uiso 0.628(19) 1 calc PR B 2
C452 C 0.5182(6) 1.0094(5) 0.2102(5) 0.040(3) Uiso 0.628(19) 1 d PD B 2
H45A H 0.5026 1.0151 0.1715 0.048 Uiso 0.628(19) 1 calc PR B 2
H45B H 0.5552 0.9725 0.2154 0.048 Uiso 0.628(19) 1 calc PR B 2
C453 C 0.5471(6) 1.0814(5) 0.2335(6) 0.057(3) Uiso 0.628(19) 1 d PD B 2
H45C H 0.5690 1.0742 0.2710 0.068 Uiso 0.628(19) 1 calc PR B 2
H45D H 0.5827 1.0989 0.2135 0.068 Uiso 0.628(19) 1 calc PR B 2
C454 C 0.4908(6) 1.1378(6) 0.2311(6) 0.064(4) Uiso 0.628(19) 1 d PD B 2
H45E H 0.5100 1.1819 0.2501 0.077 Uiso 0.628(19) 1 calc PR B 2
H45F H 0.4747 1.1512 0.1934 0.077 Uiso 0.628(19) 1 calc PR B 2
C455 C 0.4302(6) 1.1118(6) 0.2552(5) 0.052(3) Uiso 0.628(19) 1 d PD B 2
H45G H 0.3936 1.1491 0.2499 0.063 Uiso 0.628(19) 1 calc PR B 2
H45H H 0.4447 1.1047 0.2939 0.063 Uiso 0.628(19) 1 calc PR B 2
C456 C 0.4014(5) 1.0398(5) 0.2296(5) 0.040(3) Uiso 0.628(19) 1 d PD B 2
H45I H 0.3630 1.0229 0.2469 0.048 Uiso 0.628(19) 1 calc PR B 2
H45J H 0.3837 1.0475 0.1913 0.048 Uiso 0.628(19) 1 calc PR B 2
C431 C 0.3550(7) 0.8763(7) 0.2468(5) 0.034(4) Uiso 0.518(18) 1 d PD B 1
H431 H 0.3210 0.9108 0.2268 0.041 Uiso 0.518(18) 1 calc PR B 1
C432 C 0.3614(6) 0.8946(8) 0.3054(4) 0.037(3) Uiso 0.518(18) 1 d PD B 1
H43A H 0.3798 0.9443 0.3117 0.045 Uiso 0.518(18) 1 calc PR B 1
H43B H 0.3941 0.8608 0.3265 0.045 Uiso 0.518(18) 1 calc PR B 1
C433 C 0.2912(6) 0.8893(7) 0.3236(5) 0.040(3) Uiso 0.518(18) 1 d PD B 1
H43C H 0.2968 0.8996 0.3622 0.048 Uiso 0.518(18) 1 calc PR B 1
H43D H 0.2599 0.9262 0.3047 0.048 Uiso 0.518(18) 1 calc PR B 1
C434 C 0.2594(6) 0.8145(7) 0.3127(5) 0.037(3) Uiso 0.518(18) 1 d PD B 1
H43E H 0.2882 0.7782 0.3347 0.044 Uiso 0.518(18) 1 calc PR B 1
H43F H 0.2132 0.8139 0.3231 0.044 Uiso 0.518(18) 1 calc PR B 1
C435 C 0.2529(6) 0.7936(7) 0.2548(5) 0.041(3) Uiso 0.518(18) 1 d PD B 1
H43G H 0.2198 0.8261 0.2328 0.049 Uiso 0.518(18) 1 calc PR B 1
H43H H 0.2356 0.7433 0.2496 0.049 Uiso 0.518(18) 1 calc PR B 1
C436 C 0.3244(6) 0.7997(6) 0.2378(6) 0.035(3) Uiso 0.518(18) 1 d PD B 1
H43I H 0.3561 0.7645 0.2584 0.043 Uiso 0.518(18) 1 calc PR B 1
H43J H 0.3203 0.7871 0.1997 0.043 Uiso 0.518(18) 1 calc PR B 1
C461 C 0.3432(7) 0.8644(7) 0.2387(5) 0.030(4) Uiso 0.482(18) 1 d PD B 2
H461 H 0.3114 0.9035 0.2225 0.036 Uiso 0.482(18) 1 calc PR B 2
C462 C 0.3476(6) 0.8696(9) 0.2990(5) 0.041(4) Uiso 0.482(18) 1 d PD B 2
H46A H 0.3668 0.9172 0.3115 0.049 Uiso 0.482(18) 1 calc PR B 2
H46B H 0.3787 0.8314 0.3165 0.049 Uiso 0.482(18) 1 calc PR B 2
C463 C 0.2758(6) 0.8605(8) 0.3142(5) 0.039(3) Uiso 0.482(18) 1 d PD B 2
H46C H 0.2793 0.8618 0.3534 0.047 Uiso 0.482(18) 1 calc PR B 2
H46D H 0.2456 0.9007 0.2990 0.047 Uiso 0.482(18) 1 calc PR B 2
C464 C 0.2451(7) 0.7886(7) 0.2930(5) 0.041(4) Uiso 0.482(18) 1 d PD B 2
H46E H 0.2735 0.7487 0.3108 0.049 Uiso 0.482(18) 1 calc PR B 2
H46F H 0.1983 0.7838 0.3020 0.049 Uiso 0.482(18) 1 calc PR B 2
C465 C 0.2409(6) 0.7814(7) 0.2336(6) 0.040(3) Uiso 0.482(18) 1 d PD B 2
H46G H 0.2085 0.8180 0.2155 0.048 Uiso 0.482(18) 1 calc PR B 2
H46H H 0.2230 0.7329 0.2222 0.048 Uiso 0.482(18) 1 calc PR B 2
C466 C 0.3121(6) 0.7921(6) 0.2175(6) 0.033(3) Uiso 0.482(18) 1 d PD B 2
H46I H 0.3429 0.7520 0.2320 0.040 Uiso 0.482(18) 1 calc PR B 2
H46J H 0.3076 0.7911 0.1782 0.040 Uiso 0.482(18) 1 calc PR B 2
Cl1 Cl 0.4183(3) 0.9504(4) 0.4404(2) 0.123(2) Uani 0.575(6) 1 d P D 1
Cl2 Cl 0.2871(4) 0.8929(3) 0.4683(2) 0.135(3) Uani 0.575(6) 1 d P D 1
C1S C 0.3779(7) 0.8826(8) 0.4589(6) 0.068(4) Uiso 0.575(6) 1 d P D 1
H1S1 H 0.4043 0.8652 0.4930 0.081 Uiso 0.575(6) 1 calc PR D 1
H1S2 H 0.3793 0.8436 0.4325 0.081 Uiso 0.575(6) 1 calc PR D 1
Cl3 Cl 0.5159(6) 1.0284(6) 0.3943(4) 0.157(4) Uiso 0.475(10) 1 d P E 2
Cl4 Cl 0.6628(7) 0.9915(7) 0.4381(5) 0.200(6) Uiso 0.475(10) 1 d P E 2
Cl5 Cl 0.1423(7) 0.6432(8) 0.3936(5) 0.117(5) Uiso 0.268(8) 1 d P F 2
Cl6 Cl 0.0062(8) 0.6381(8) 0.4096(6) 0.132(6) Uiso 0.268(8) 1 d P F 2
Cl7 Cl 0.7085(4) 0.9950(4) 0.4117(3) 0.078(2) Uiso 0.345(7) 1 d P E 2
Cl8 Cl 0.5665(4) 1.0433(4) 0.4035(3) 0.084(3) Uiso 0.345(7) 1 d P E 2
Cl1X Cl 0.2585(5) 0.7061(5) 0.4384(4) 0.107(3) Uiso 0.322(5) 1 d P F 2
Cl2X Cl 0.0699(6) 0.6487(7) 0.4090(5) 0.131(4) Uiso 0.322(5) 1 d P F 2
Cl3X Cl 0.2067(6) 0.6535(7) 0.4410(5) 0.135(4) Uiso 0.322(5) 1 d P F 2
Cl4X Cl 0.2252(7) 0.8161(7) 0.4467(5) 0.143(4) Uiso 0.322(5) 1 d P F 2
Cl5X Cl 0.1752(7) 0.6864(7) 0.4022(5) 0.127(4) Uiso 0.322(5) 1 d P F 2

loop_
_atom_site_aniso_label
_atom_site_aniso_U_11
_atom_site_aniso_U_22
_atom_site_aniso_U_33
_atom_site_aniso_U_23
_atom_site_aniso_U_13
_atom_site_aniso_U_12
Ru1 0.0277(2) 0.02055(19) 0.0331(2) -0.00783(15) 0.01176(16) -0.00709(15)
Ru2 0.02239(19) 0.01791(18) 0.0293(2) -0.00432(14) 0.00851(15) -0.00236(14)
Ru3 0.0245(2) 0.0268(2) 0.0291(2) -0.00584(15) 0.00878(15) -0.00182(15)
Ru4 0.0305(2) 0.01727(18) 0.0325(2) -0.00717(15) 0.00918(16) -0.00076(15)
P1 0.0375(7) 0.0313(7) 0.0376(8) -0.0092(6) 0.0177(6) -0.0130(6)
P2 0.0249(6) 0.0180(6) 0.0320(7) -0.0032(5) 0.0062(5) -0.0018(5)
P3 0.0262(7) 0.0316(7) 0.0290(7) -0.0062(6) 0.0096(5) -0.0060(6)
P4 0.0381(7) 0.0214(6) 0.0360(7) -0.0050(5) 0.0102(6) 0.0043(5)
O1 0.050(3) 0.040(2) 0.059(3) -0.018(2) 0.010(2) -0.024(2)
O2 0.034(2) 0.029(2) 0.040(2) -0.0023(16) 0.0058(16) 0.0068(16)
O3 0.038(2) 0.073(3) 0.048(3) -0.009(2) 0.024(2) -0.001(2)
O4 0.056(3) 0.028(2) 0.068(3) -0.021(2) 0.001(2) -0.002(2)
O11 0.0251(17) 0.0194(16) 0.0318(19) -0.0057(14) 0.0106(14) -0.0045(13)
O12 0.031(2) 0.0176(17) 0.036(2) -0.0047(14) 0.0043(17) -0.0017(14)
O13 0.0307(18) 0.0214(17) 0.0289(18) -0.0054(14) 0.0120(14) -0.0064(14)
N1 0.025(2) 0.030(2) 0.035(2) -0.0113(19) 0.0091(18) -0.0062(19)
C1 0.044(3) 0.032(3) 0.038(3) -0.006(2) 0.016(3) -0.004(3)
C2 0.029(3) 0.029(3) 0.031(3) -0.009(2) 0.011(2) -0.009(2)
C3 0.034(3) 0.042(3) 0.036(3) -0.009(3) 0.005(2) -0.001(2)
C4 0.043(3) 0.020(3) 0.045(3) -0.006(2) 0.005(3) 0.004(2)
C11 0.027(3) 0.042(3) 0.044(3) -0.009(3) 0.006(2) -0.003(3)
C12 0.051(4) 0.052(4) 0.088(6) 0.001(4) 0.010(4) 0.021(3)
C211 0.025(3) 0.028(3) 0.042(3) -0.006(2) 0.009(2) -0.007(2)
C212 0.028(3) 0.031(3) 0.047(3) -0.010(2) 0.010(2) -0.005(2)
C213 0.034(3) 0.054(4) 0.067(4) -0.019(3) 0.025(3) -0.007(3)
C214 0.050(4) 0.055(4) 0.056(4) -0.015(3) 0.032(3) -0.019(3)
C215 0.050(4) 0.050(4) 0.051(4) -0.003(3) 0.020(3) -0.018(3)
C216 0.037(3) 0.031(3) 0.045(3) -0.004(2) 0.015(3) -0.008(2)
C221 0.038(3) 0.020(2) 0.041(3) -0.003(2) -0.001(2) -0.002(2)
C222 0.055(4) 0.038(3) 0.037(3) -0.001(3) 0.003(3) -0.019(3)
C223 0.086(5) 0.050(4) 0.042(4) 0.005(3) -0.005(4) -0.022(4)
C224 0.084(5) 0.046(4) 0.046(4) 0.007(3) -0.022(4) -0.013(4)
C225 0.053(4) 0.036(3) 0.074(5) -0.005(3) -0.020(4) 0.004(3)
C226 0.036(3) 0.029(3) 0.051(4) -0.007(3) -0.004(3) 0.000(2)
C231 0.030(3) 0.017(2) 0.048(3) -0.002(2) 0.010(2) -0.001(2)
C232 0.033(3) 0.021(3) 0.058(4) -0.008(2) 0.011(3) -0.004(2)
C233 0.036(3) 0.022(3) 0.085(5) -0.008(3) 0.011(3) -0.002(2)
C234 0.058(4) 0.021(3) 0.114(7) -0.014(3) 0.037(4) 0.005(3)
C235 0.046(4) 0.030(3) 0.105(6) -0.007(3) 0.037(4) 0.003(3)
C236 0.043(3) 0.022(3) 0.054(4) -0.009(2) 0.022(3) 0.000(2)
C311 0.031(3) 0.042(3) 0.037(3) -0.002(2) 0.005(2) -0.008(2)
C312 0.033(3) 0.063(4) 0.035(3) -0.002(3) 0.011(2) -0.010(3)
C313 0.035(3) 0.063(4) 0.049(4) -0.007(3) 0.016(3) -0.010(3)
C314 0.033(3) 0.068(5) 0.075(5) 0.018(4) 0.018(3) -0.011(3)
C315 0.042(4) 0.043(4) 0.081(5) 0.006(3) 0.008(3) -0.013(3)
C316 0.036(3) 0.039(3) 0.074(5) 0.005(3) 0.016(3) -0.009(3)
C321 0.030(3) 0.036(3) 0.031(3) -0.007(2) 0.010(2) -0.004(2)
C322 0.032(3) 0.042(3) 0.045(3) 0.001(3) 0.013(3) -0.004(2)
C323 0.040(3) 0.044(3) 0.050(4) 0.003(3) 0.014(3) -0.010(3)
C324 0.045(3) 0.038(3) 0.052(4) -0.004(3) 0.020(3) -0.005(3)
C325 0.040(3) 0.037(3) 0.051(4) -0.004(3) 0.015(3) 0.003(3)
C326 0.034(3) 0.035(3) 0.043(3) -0.004(2) 0.010(2) -0.002(2)
C331 0.048(3) 0.040(3) 0.034(3) -0.015(3) 0.014(3) -0.011(3)
C332 0.050(4) 0.063(5) 0.050(4) -0.015(3) 0.009(3) 0.004(3)
C333 0.062(5) 0.073(5) 0.065(5) -0.028(4) 0.029(4) -0.008(4)
C334 0.074(5) 0.059(4) 0.048(4) -0.016(3) 0.014(4) -0.008(4)
C335 0.115(7) 0.057(5) 0.035(4) -0.012(3) 0.002(4) -0.002(5)
C336 0.070(5) 0.048(4) 0.041(4) -0.012(3) 0.001(3) 0.008(3)
C411 0.039(3) 0.023(3) 0.042(3) -0.002(2) 0.013(2) 0.000(2)
C412 0.065(4) 0.030(3) 0.037(3) -0.007(2) 0.019(3) 0.000(3)
C413 0.097(6) 0.038(4) 0.040(4) -0.003(3) 0.027(4) 0.003(4)
C414 0.087(6) 0.061(5) 0.036(4) -0.006(3) 0.007(4) -0.001(4)
C415 0.068(5) 0.068(5) 0.045(4) -0.005(3) 0.000(3) 0.017(4)
C416 0.050(4) 0.056(4) 0.042(4) -0.012(3) 0.004(3) 0.008(3)
Cl1 0.118(4) 0.160(6) 0.081(3) -0.015(3) -0.013(3) 0.017(4)
Cl2 0.208(7) 0.118(4) 0.086(3) 0.013(3) 0.041(4) 0.075(4)

loop_
_atom_type_symbol
_atom_type_description
_atom_type_scat_dispersion_real
_atom_type_scat_dispersion_imag
_atom_type_scat_source
C C 0.0181 0.0091 'International Tables Vol C Tables 4.2.6.8 and 6.1.1.4'
H H 0.0000 0.0000 'International Tables Vol C Tables 4.2.6.8 and 6.1.1.4'
N N 0.0311 0.0180 'International Tables Vol C Tables 4.2.6.8 and 6.1.1.4'
O O 0.0492 0.0322 'International Tables Vol C Tables 4.2.6.8 and 6.1.1.4'
P P 0.2955 0.4335 'International Tables Vol C Tables 4.2.6.8 and 6.1.1.4'
Cl Cl 0.3639 0.7018 'International Tables Vol C Tables 4.2.6.8 and 6.1.1.4'
Ru Ru 0.0552 3.2960 'International Tables Vol C Tables 4.2.6.8 and 6.1.1.4'

loop_
_geom_angle_atom_site_label_1
_geom_angle_atom_site_label_2
_geom_angle_atom_site_label_3
_geom_angle
C1 Ru1 N1 98.6(2)
C1 Ru1 O11 95.63(19)
N1 Ru1 O11 93.15(15)
C1 Ru1 O13 175.28(19)
N1 Ru1 O13 82.00(15)
O11 Ru1 O13 79.66(12)
C1 Ru1 P1 90.56(18)
N1 Ru1 P1 92.38(13)
O11 Ru1 P1 171.00(10)
O13 Ru1 P1 94.08(9)
C1 Ru1 Ru4 89.88(18)
N1 Ru1 Ru4 139.38(12)
O11 Ru1 Ru4 46.35(9)
O13 Ru1 Ru4 86.66(9)
P1 Ru1 Ru4 127.39(4)
C1 Ru1 Ru2 134.55(18)
N1 Ru1 Ru2 83.99(12)
O11 Ru1 Ru2 39.08(8)
O13 Ru1 Ru2 40.77(9)
P1 Ru1 Ru2 134.83(4)
Ru4 Ru1 Ru2 62.875(12)
C1 Ru1 H1 92(2)
N1 Ru1 H1 169(2)
O11 Ru1 H1 84(2)
O13 Ru1 H1 87(2)
P1 Ru1 H1 90(2)
Ru4 Ru1 H1 38(2)
Ru2 Ru1 H1 87(2)
C2 Ru2 O11 99.21(18)
C2 Ru2 O12 176.10(19)
O11 Ru2 O12 79.94(14)
C2 Ru2 O13 101.04(18)
O11 Ru2 O13 79.72(12)
O12 Ru2 O13 75.07(15)
C2 Ru2 P2 90.65(16)
O11 Ru2 P2 169.82(10)
O12 Ru2 P2 90.39(10)
O13 Ru2 P2 101.00(9)
C2 Ru2 Ru3 98.78(16)
O11 Ru2 Ru3 46.65(9)
O12 Ru2 Ru3 83.44(10)
O13 Ru2 Ru3 125.06(9)
P2 Ru2 Ru3 129.47(3)
C2 Ru2 Ru1 100.20(15)
O11 Ru2 Ru1 39.80(9)
O12 Ru2 Ru1 76.68(11)
O13 Ru2 Ru1 40.11(9)
P2 Ru2 Ru1 140.83(4)
Ru3 Ru2 Ru1 86.174(13)
C2 Ru2 H2 87(3)
O11 Ru2 H2 91(3)
O12 Ru2 H2 97(3)
O13 Ru2 H2 169(3)
P2 Ru2 H2 87(3)
Ru3 Ru2 H2 45(3)
Ru1 Ru2 H2 131(3)
C3 Ru3 O11 160.2(2)
C3 Ru3 P3A 97.1(7)
O11 Ru3 P3A 100.1(7)
C3 Ru3 P3 89.47(19)
O11 Ru3 P3 108.14(10)
P3A Ru3 P3 56.2(7)
C3 Ru3 Ru4 119.42(19)
O11 Ru3 Ru4 47.54(9)
P3A Ru3 Ru4 101.0(7)
P3 Ru3 Ru4 146.75(4)
C3 Ru3 Ru2 118.15(18)
O11 Ru3 Ru2 46.95(9)
P3A Ru3 Ru2 144.0(7)
P3 Ru3 Ru2 113.57(4)
Ru4 Ru3 Ru2 69.089(14)
C3 Ru3 H2 93(2)
O11 Ru3 H2 75(2)
P3A Ru3 H2 158(2)
P3 Ru3 H2 105(2)
Ru4 Ru3 H2 91(2)
Ru2 Ru3 H2 28(2)
C3 Ru3 H3 87(3)
O11 Ru3 H3 105(3)
P3A Ru3 H3 24(3)
P3 Ru3 H3 78(3)
Ru4 Ru3 H3 87(2)
Ru2 Ru3 H3 151(3)
H2 Ru3 H3 177(3)
C3 Ru3 H4 89.3(19)
O11 Ru3 H4 78.3(19)
P3A Ru3 H4 100(2)
P3 Ru3 H4 155.7(19)
Ru4 Ru3 H4 30.9(19)
Ru2 Ru3 H4 88.2(19)
H2 Ru3 H4 99(3)
H3 Ru3 H4 78(3)
C4 Ru4 O11 97.3(2)
C4 Ru4 O12 174.8(2)
O11 Ru4 O12 80.02(13)
C4 Ru4 P4 90.64(18)
O11 Ru4 P4 171.26(9)
O12 Ru4 P4 91.81(11)
C4 Ru4 Ru3 90.25(19)
O11 Ru4 Ru3 47.79(9)
O12 Ru4 Ru3 84.65(11)
P4 Ru4 Ru3 128.85(4)
C4 Ru4 Ru1 95.22(18)
O11 Ru4 Ru1 47.84(9)
O12 Ru4 Ru1 86.26(11)
P4 Ru4 Ru1 135.30(4)
Ru3 Ru4 Ru1 95.463(16)
C4 Ru4 H1 98(2)
O11 Ru4 H1 81(2)
O12 Ru4 H1 86(2)
P4 Ru4 H1 102(2)
Ru3 Ru4 H1 129(2)
Ru1 Ru4 H1 34(2)
C4 Ru4 H4 87(3)
O11 Ru4 H4 91(2)
O12 Ru4 H4 89(3)
P4 Ru4 H4 85(3)
Ru3 Ru4 H4 44(2)
Ru1 Ru4 H4 139(2)
H1 Ru4 H4 171(3)
C161 P1 C111 110.4(6)
C161 P1 C121 109.5(6)
C111 P1 C121 89.8(5)
C161 P1 C151 94.8(6)
C111 P1 C151 106.0(5)
C121 P1 C151 18.6(4)
C161 P1 C131 8.3(7)
C111 P1 C131 102.1(6)
C121 P1 C131 110.9(5)
C151 P1 C131 97.9(5)
C161 P1 C141 112.0(7)
C111 P1 C141 11.7(5)
C121 P1 C141 99.8(6)
C151 P1 C141 116.8(5)
C131 P1 C141 103.8(6)
C161 P1 Ru1 113.9(4)
C111 P1 Ru1 117.8(3)
C121 P1 Ru1 112.9(4)
C151 P1 Ru1 111.3(3)
C131 P1 Ru1 119.2(5)
C141 P1 Ru1 107.9(5)
C231 P2 C211 102.8(2)
C231 P2 C221 109.3(3)
C211 P2 C221 101.8(2)
C231 P2 Ru2 113.86(17)
C211 P2 Ru2 115.66(17)
C221 P2 Ru2 112.33(17)
C311 P3 C321 102.3(3)
C311 P3 C331 104.8(3)
C321 P3 C331 104.6(3)
C311 P3 Ru3 112.5(2)
C321 P3 Ru3 115.71(18)
C331 P3 Ru3 115.4(2)
Ru3 P3A H3 35(4)
C431 P4 C421 90.7(7)
C431 P4 C411 107.8(5)
C421 P4 C411 109.2(7)
C431 P4 C451 101.9(5)
C421 P4 C451 12.5(6)
C411 P4 C451 100.0(4)
C431 P4 C461 9.9(5)
C421 P4 C461 99.4(7)
C411 P4 C461 100.2(4)
C451 P4 C461 110.0(5)
C431 P4 Ru4 115.2(4)
C421 P4 Ru4 113.7(5)
C411 P4 Ru4 117.04(17)
C451 P4 Ru4 112.9(3)
C461 P4 Ru4 115.2(4)
Ru4 O11 Ru3 84.67(12)
Ru4 O11 Ru2 100.69(14)
Ru3 O11 Ru2 86.39(12)
Ru4 O11 Ru1 85.81(13)
Ru3 O11 Ru1 168.84(17)
Ru2 O11 Ru1 101.12(14)
Ru2 O12 Ru4 98.63(16)
Ru2 O12 H12O 101(10)
Ru4 O12 H12O 109(10)
Ru1 O13 Ru2 99.12(13)
C11 N1 Ru1 168.8(4)
O1 C1 Ru1 178.1(5)
O2 C2 Ru2 178.7(4)
O3 C3 Ru3 175.7(5)
O4 C4 Ru4 177.9(6)
N1 C11 C12 177.8(7)
C11 C12 H121 109.5
C11 C12 H122 109.5
H121 C12 H122 109.5
C11 C12 H123 109.5
H121 C12 H123 109.5
H122 C12 H123 109.5
C112 C111 C116 111.6(8)
C112 C111 P1 119.9(7)
C116 C111 P1 113.5(7)
C112 C111 H111 103.1
C116 C111 H111 103.1
P1 C111 H111 103.1
C111 C112 C113 112.6(8)
C111 C112 H11A 109.1
C113 C112 H11A 109.1
C111 C112 H11B 109.1
C113 C112 H11B 109.1
H11A C112 H11B 107.8
C114 C113 C112 111.1(9)
C114 C113 H11C 109.4
C112 C113 H11C 109.4
C114 C113 H11D 109.4
C112 C113 H11D 109.4
H11C C113 H11D 108.0
C115 C114 C113 110.6(9)
C115 C114 H11E 109.5
C113 C114 H11E 109.5
C115 C114 H11F 109.5
C113 C114 H11F 109.5
H11E C114 H11F 108.1
C114 C115 C116 112.1(9)
C114 C115 H11G 109.2
C116 C115 H11G 109.2
C114 C115 H11H 109.2
C116 C115 H11H 109.2
H11G C115 H11H 107.9
C111 C116 C115 111.9(8)
C111 C116 H11I 109.2
C115 C116 H11I 109.2
C111 C116 H11J 109.2
C115 C116 H11J 109.2
H11I C116 H11J 107.9
C142 C141 C146 109.4(11)
C142 C141 P1 116.8(11)
C146 C141 P1 112.4(9)
C142 C141 H141 105.8
C146 C141 H141 105.8
P1 C141 H141 105.8
C141 C142 C143 110.0(12)
C141 C142 H14A 109.7
C143 C142 H14A 109.7
C141 C142 H14B 109.7
C143 C142 H14B 109.7
H14A C142 H14B 108.2
C144 C143 C142 111.3(13)
C144 C143 H14C 109.4
C142 C143 H14C 109.4
C144 C143 H14D 109.4
C142 C143 H14D 109.4
H14C C143 H14D 108.0
C145 C144 C143 114.0(13)
C145 C144 H14E 108.7
C143 C144 H14E 108.7
C145 C144 H14F 108.7
C143 C144 H14F 108.7
H14E C144 H14F 107.6
C144 C145 C146 113.1(13)
C144 C145 H14G 109.0
C146 C145 H14G 109.0
C144 C145 H14H 109.0
C146 C145 H14H 109.0
H14G C145 H14H 107.8
C141 C146 C145 109.5(11)
C141 C146 H14I 109.8
C145 C146 H14I 109.8
C141 C146 H14J 109.8
C145 C146 H14J 109.8
H14I C146 H14J 108.2
C122 C121 C126 112.4(9)
C122 C121 P1 116.5(8)
C126 C121 P1 110.1(8)
C122 C121 H12K 105.6
C126 C121 H12K 105.6
P1 C121 H12K 105.6
C121 C122 C123 110.5(10)
C121 C122 H12A 109.5
C123 C122 H12A 109.5
C121 C122 H12B 109.5
C123 C122 H12B 109.5
H12A C122 H12B 108.1
C124 C123 C122 110.0(11)
C124 C123 H12C 109.7
C122 C123 H12C 109.7
C124 C123 H12D 109.7
C122 C123 H12D 109.7
H12C C123 H12D 108.2
C125 C124 C123 115.0(12)
C125 C124 H12E 108.5
C123 C124 H12E 108.5
C125 C124 H12F 108.5
C123 C124 H12F 108.5
H12E C124 H12F 107.5
C124 C125 C126 112.1(12)
C124 C125 H12G 109.2
C126 C125 H12G 109.2
C124 C125 H12H 109.2
C126 C125 H12H 109.2
H12G C125 H12H 107.9
C121 C126 C125 109.5(9)
C121 C126 H12I 109.8
C125 C126 H12I 109.8
C121 C126 H12J 109.8
C125 C126 H12J 109.8
H12I C126 H12J 108.2
C152 C151 C156 110.3(9)
C152 C151 P1 109.2(7)
C156 C151 P1 121.5(7)
C152 C151 H151 104.8
C156 C151 H151 104.8
P1 C151 H151 104.8
C151 C152 C153 112.9(9)
C151 C152 H15A 109.0
C153 C152 H15A 109.0
C151 C152 H15B 109.0
C153 C152 H15B 109.0
H15A C152 H15B 107.8
C154 C153 C152 109.0(11)
C154 C153 H15C 109.9
C152 C153 H15C 109.9
C154 C153 H15D 109.9
C152 C153 H15D 109.9
H15C C153 H15D 108.3
C155 C154 C153 115.5(12)
C155 C154 H15E 108.4
C153 C154 H15E 108.4
C155 C154 H15F 108.4
C153 C154 H15F 108.4
H15E C154 H15F 107.5
C154 C155 C156 110.0(11)
C154 C155 H15G 109.7
C156 C155 H15G 109.7
C154 C155 H15H 109.7
C156 C155 H15H 109.7
H15G C155 H15H 108.2
C151 C156 C155 109.8(10)
C151 C156 H15I 109.7
C155 C156 H15I 109.7
C151 C156 H15J 109.7
C155 C156 H15J 109.7
H15I C156 H15J 108.2
C132 C131 C136 107.5(9)
C132 C131 P1 114.1(8)
C136 C131 P1 113.8(9)
C132 C131 H131 107.0
C136 C131 H131 107.0
P1 C131 H131 107.0
C131 C132 C133 111.6(9)
C131 C132 H13A 109.3
C133 C132 H13A 109.3
C131 C132 H13B 109.3
C133 C132 H13B 109.3
H13A C132 H13B 108.0
C134 C133 C132 111.4(9)
C134 C133 H13C 109.3
C132 C133 H13C 109.3
C134 C133 H13D 109.3
C132 C133 H13D 109.3
H13C C133 H13D 108.0
C135 C134 C133 111.9(9)
C135 C134 H13E 109.2
C133 C134 H13E 109.2
C135 C134 H13F 109.2
C133 C134 H13F 109.2
H13E C134 H13F 107.9
C134 C135 C136 111.9(9)
C134 C135 H13G 109.2
C136 C135 H13G 109.2
C134 C135 H13H 109.2
C136 C135 H13H 109.2
H13G C135 H13H 107.9
C135 C136 C131 111.2(10)
C135 C136 H13I 109.4
C131 C136 H13I 109.4
C135 C136 H13J 109.4
C131 C136 H13J 109.4
H13I C136 H13J 108.0
C162 C161 C166 111.4(10)
C162 C161 P1 116.9(8)
C166 C161 P1 114.8(8)
C162 C161 H161 103.9
C166 C161 H161 103.9
P1 C161 H161 103.9
C161 C162 C163 110.8(9)
C161 C162 H16A 109.5
C163 C162 H16A 109.5
C161 C162 H16B 109.5
C163 C162 H16B 109.5
H16A C162 H16B 108.1
C164 C163 C162 111.4(9)
C164 C163 H16C 109.3
C162 C163 H16C 109.3
C164 C163 H16D 109.3
C162 C163 H16D 109.3
H16C C163 H16D 108.0
C165 C164 C163 111.8(10)
C165 C164 H16E 109.3
C163 C164 H16E 109.3
C165 C164 H16F 109.3
C163 C164 H16F 109.3
H16E C164 H16F 107.9
C164 C165 C166 111.2(10)
C164 C165 H16G 109.4
C166 C165 H16G 109.4
C164 C165 H16H 109.4
C166 C165 H16H 109.4
H16G C165 H16H 108.0
C161 C166 C165 111.0(9)
C161 C166 H16I 109.4
C165 C166 H16I 109.4
C161 C166 H16J 109.4
C165 C166 H16J 109.4
H16I C166 H16J 108.0
C216 C211 C212 110.1(4)
C216 C211 P2 112.7(3)
C212 C211 P2 110.2(3)
C216 C211 H211 107.9
C212 C211 H211 107.9
P2 C211 H211 107.9
C213 C212 C211 111.8(5)
C213 C212 H21A 109.3
C211 C212 H21A 109.3
C213 C212 H21B 109.3
C211 C212 H21B 109.3
H21A C212 H21B 107.9
C212 C213 C214 111.2(5)
C212 C213 H21C 109.4
C214 C213 H21C 109.4
C212 C213 H21D 109.4
C214 C213 H21D 109.4
H21C C213 H21D 108.0
C215 C214 C213 110.4(5)
C215 C214 H21E 109.6
C213 C214 H21E 109.6
C215 C214 H21F 109.6
C213 C214 H21F 109.6
H21E C214 H21F 108.1
C214 C215 C216 111.8(5)
C214 C215 H21G 109.3
C216 C215 H21G 109.3
C214 C215 H21H 109.3
C216 C215 H21H 109.3
H21G C215 H21H 107.9
C215 C216 C211 112.0(5)
C215 C216 H21I 109.2
C211 C216 H21I 109.2
C215 C216 H21J 109.2
C211 C216 H21J 109.2
H21I C216 H21J 107.9
C222 C221 C226 109.1(5)
C222 C221 P2 113.2(4)
C226 C221 P2 118.0(4)
C222 C221 H221 105.1
C226 C221 H221 105.1
P2 C221 H221 105.1
C223 C222 C221 112.5(6)
C223 C222 H22A 109.1
C221 C222 H22A 109.1
C223 C222 H22B 109.1
C221 C222 H22B 109.1
H22A C222 H22B 107.8
C224 C223 C222 110.5(6)
C224 C223 H22C 109.6
C222 C223 H22C 109.6
C224 C223 H22D 109.6
C222 C223 H22D 109.6
H22C C223 H22D 108.1
C225 C224 C223 111.8(6)
C225 C224 H22E 109.3
C223 C224 H22E 109.3
C225 C224 H22F 109.3
C223 C224 H22F 109.3
H22E C224 H22F 107.9
C224 C225 C226 112.0(6)
C224 C225 H22G 109.2
C226 C225 H22G 109.2
C224 C225 H22H 109.2
C226 C225 H22H 109.2
H22G C225 H22H 107.9
C221 C226 C225 110.0(5)
C221 C226 H22I 109.7
C225 C226 H22I 109.7
C221 C226 H22J 109.7
C225 C226 H22J 109.7
H22I C226 H22J 108.2
C232 C231 C236 110.3(5)
C232 C231 P2 117.9(4)
C236 C231 P2 114.2(4)
C232 C231 H231 104.2
C236 C231 H231 104.2
P2 C231 H231 104.2
C231 C232 C233 109.2(5)
C231 C232 H23A 109.8
C233 C232 H23A 109.8
C231 C232 H23B 109.8
C233 C232 H23B 109.8
H23A C232 H23B 108.3
C234 C233 C232 111.6(5)
C234 C233 H23C 109.3
C232 C233 H23C 109.3
C234 C233 H23D 109.3
C232 C233 H23D 109.3
H23C C233 H23D 108.0
C235 C234 C233 112.0(6)
C235 C234 H23E 109.2
C233 C234 H23E 109.2
C235 C234 H23F 109.2
C233 C234 H23F 109.2
H23E C234 H23F 107.9
C234 C235 C236 110.9(6)
C234 C235 H23G 109.5
C236 C235 H23G 109.5
C234 C235 H23H 109.5
C236 C235 H23H 109.5
H23G C235 H23H 108.1
C231 C236 C235 109.1(5)
C231 C236 H23I 109.9
C235 C236 H23I 109.9
C231 C236 H23J 109.9
C235 C236 H23J 109.9
H23I C236 H23J 108.3
C316 C311 C312 109.2(5)
C316 C311 P3 113.6(4)
C312 C311 P3 111.1(4)
C316 C311 H311 107.6
C312 C311 H311 107.6
P3 C311 H311 107.6
C311 C312 C313 110.7(5)
C311 C312 H31A 109.5
C313 C312 H31A 109.5
C311 C312 H31B 109.5
C313 C312 H31B 109.5
H31A C312 H31B 108.1
C314 C313 C312 112.0(6)
C314 C313 H31C 109.2
C312 C313 H31C 109.2
C314 C313 H31D 109.2
C312 C313 H31D 109.2
H31C C313 H31D 107.9
C313 C314 C315 112.0(5)
C313 C314 H31E 109.2
C315 C314 H31E 109.2
C313 C314 H31F 109.2
C315 C314 H31F 109.2
H31E C314 H31F 107.9
C314 C315 C316 110.0(6)
C314 C315 H31G 109.7
C316 C315 H31G 109.7
C314 C315 H31H 109.7
C316 C315 H31H 109.7
H31G C315 H31H 108.2
C311 C316 C315 110.2(5)
C311 C316 H31I 109.6
C315 C316 H31I 109.6
C311 C316 H31J 109.6
C315 C316 H31J 109.6
H31I C316 H31J 108.1
C326 C321 C322 109.5(5)
C326 C321 P3 119.1(4)
C322 C321 P3 111.7(4)
C326 C321 H321 105.1
C322 C321 H321 105.1
P3 C321 H321 105.1
C323 C322 C321 110.0(5)
C323 C322 H32A 109.7
C321 C322 H32A 109.7
C323 C322 H32B 109.7
C321 C322 H32B 109.7
H32A C322 H32B 108.2
C324 C323 C322 111.9(5)
C324 C323 H32C 109.2
C322 C323 H32C 109.2
C324 C323 H32D 109.2
C322 C323 H32D 109.2
H32C C323 H32D 107.9
C323 C324 C325 109.8(5)
C323 C324 H32E 109.7
C325 C324 H32E 109.7
C323 C324 H32F 109.7
C325 C324 H32F 109.7
H32E C324 H32F 108.2
C326 C325 C324 110.6(5)
C326 C325 H32G 109.5
C324 C325 H32G 109.5
C326 C325 H32H 109.5
C324 C325 H32H 109.5
H32G C325 H32H 108.1
C325 C326 C321 111.4(5)
C325 C326 H32I 109.4
C321 C326 H32I 109.4
C325 C326 H32J 109.4
C321 C326 H32J 109.4
H32I C326 H32J 108.0
C332 C331 C336 107.2(5)
C332 C331 P3 117.5(5)
C336 C331 P3 116.8(4)
C332 C331 H331 104.6
C336 C331 H331 104.6
P3 C331 H331 104.6
C331 C332 C333 111.8(6)
C331 C332 H33A 109.2
C333 C332 H33A 109.2
C331 C332 H33B 109.2
C333 C332 H33B 109.2
H33A C332 H33B 107.9
C334 C333 C332 110.8(6)
C334 C333 H33C 109.5
C332 C333 H33C 109.5
C334 C333 H33D 109.5
C332 C333 H33D 109.5
H33C C333 H33D 108.1
C335 C334 C333 111.5(6)
C335 C334 H33E 109.3
C333 C334 H33E 109.3
C335 C334 H33F 109.3
C333 C334 H33F 109.3
H33E C334 H33F 108.0
C334 C335 C336 111.3(6)
C334 C335 H33G 109.4
C336 C335 H33G 109.4
C334 C335 H33H 109.4
C336 C335 H33H 109.4
H33G C335 H33H 108.0
C331 C336 C335 110.8(6)
C331 C336 H33I 109.5
C335 C336 H33I 109.5
C331 C336 H33J 109.5
C335 C336 H33J 109.5
H33I C336 H33J 108.1
C416 C411 C412 109.9(5)
C416 C411 P4 116.5(4)
C412 C411 P4 113.6(4)
C416 C411 H411 105.3
C412 C411 H411 105.3
P4 C411 H411 105.3
C413 C412 C411 110.4(5)
C413 C412 H41A 109.6
C411 C412 H41A 109.6
C413 C412 H41B 109.6
C411 C412 H41B 109.6
H41A C412 H41B 108.1
C414 C413 C412 112.3(6)
C414 C413 H41C 109.1
C412 C413 H41C 109.1
C414 C413 H41D 109.1
C412 C413 H41D 109.1
H41C C413 H41D 107.9
C413 C414 C415 110.7(6)
C413 C414 H41E 109.5
C415 C414 H41E 109.5
C413 C414 H41F 109.5
C415 C414 H41F 109.5
H41E C414 H41F 108.1
C414 C415 C416 111.9(6)
C414 C415 H41G 109.2
C416 C415 H41G 109.2
C414 C415 H41H 109.2
C416 C415 H41H 109.2
H41G C415 H41H 107.9
C415 C416 C411 111.2(5)
C415 C416 H41I 109.4
C411 C416 H41I 109.4
C415 C416 H41J 109.4
C411 C416 H41J 109.4
H41I C416 H41J 108.0
C422 C421 C426 108.2(12)
C422 C421 P4 107.9(10)
C426 C421 P4 120.8(10)
C422 C421 H421 106.4
C426 C421 H421 106.4
P4 C421 H421 106.4
C421 C422 C423 111.3(12)
C421 C422 H42A 109.4
C423 C422 H42A 109.4
C421 C422 H42B 109.4
C423 C422 H42B 109.4
H42A C422 H42B 108.0
C424 C423 C422 107.8(11)
C424 C423 H42C 110.1
C422 C423 H42C 110.1
C424 C423 H42D 110.1
C422 C423 H42D 110.1
H42C C423 H42D 108.5
C425 C424 C423 112.9(11)
C425 C424 H42E 109.0
C423 C424 H42E 109.0
C425 C424 H42F 109.0
C423 C424 H42F 109.0
H42E C424 H42F 107.8
C424 C425 C426 112.0(12)
C424 C425 H42G 109.2
C426 C425 H42G 109.2
C424 C425 H42H 109.2
C426 C425 H42H 109.2
H42G C425 H42H 107.9
C421 C426 C425 108.9(11)
C421 C426 H42I 109.9
C425 C426 H42I 109.9
C421 C426 H42J 109.9
C425 C426 H42J 109.9
H42I C426 H42J 108.3
C452 C451 C456 109.9(8)
C452 C451 P4 113.8(6)
C456 C451 P4 118.3(7)
C452 C451 H451 104.4
C456 C451 H451 104.4
P4 C451 H451 104.4
C451 C452 C453 112.1(9)
C451 C452 H45A 109.2
C453 C452 H45A 109.2
C451 C452 H45B 109.2
C453 C452 H45B 109.2
H45A C452 H45B 107.9
C454 C453 C452 111.1(9)
C454 C453 H45C 109.4
C452 C453 H45C 109.4
C454 C453 H45D 109.4
C452 C453 H45D 109.4
H45C C453 H45D 108.0
C455 C454 C453 112.8(9)
C455 C454 H45E 109.0
C453 C454 H45E 109.0
C455 C454 H45F 109.0
C453 C454 H45F 109.0
H45E C454 H45F 107.8
C454 C455 C456 111.2(9)
C454 C455 H45G 109.4
C456 C455 H45G 109.4
C454 C455 H45H 109.4
C456 C455 H45H 109.4
H45G C455 H45H 108.0
C451 C456 C455 109.6(8)
C451 C456 H45I 109.8
C455 C456 H45I 109.8
C451 C456 H45J 109.8
C455 C456 H45J 109.8
H45I C456 H45J 108.2
C432 C431 C436 108.5(9)
C432 C431 P4 114.8(9)
C436 C431 P4 111.2(8)
C432 C431 H431 107.3
C436 C431 H431 107.3
P4 C431 H431 107.3
C431 C432 C433 110.5(9)
C431 C432 H43A 109.5
C433 C432 H43A 109.5
C431 C432 H43B 109.5
C433 C432 H43B 109.5
H43A C432 H43B 108.1
C434 C433 C432 111.6(9)
C434 C433 H43C 109.3
C432 C433 H43C 109.3
C434 C433 H43D 109.3
C432 C433 H43D 109.3
H43C C433 H43D 108.0
C435 C434 C433 112.1(9)
C435 C434 H43E 109.2
C433 C434 H43E 109.2
C435 C434 H43F 109.2
C433 C434 H43F 109.2
H43E C434 H43F 107.9
C434 C435 C436 108.8(9)
C434 C435 H43G 109.9
C436 C435 H43G 109.9
C434 C435 H43H 109.9
C436 C435 H43H 109.9
H43G C435 H43H 108.3
C431 C436 C435 112.3(9)
C431 C436 H43I 109.1
C435 C436 H43I 109.1
C431 C436 H43J 109.1
C435 C436 H43J 109.1
H43I C436 H43J 107.9
C462 C461 C466 111.3(10)
C462 C461 P4 109.5(8)
C466 C461 P4 114.1(8)
C462 C461 H461 107.2
C466 C461 H461 107.2
P4 C461 H461 107.2
C461 C462 C463 110.3(10)
C461 C462 H46A 109.6
C463 C462 H46A 109.6
C461 C462 H46B 109.6
C463 C462 H46B 109.6
H46A C462 H46B 108.1
C464 C463 C462 109.5(9)
C464 C463 H46C 109.8
C462 C463 H46C 109.8
C464 C463 H46D 109.8
C462 C463 H46D 109.8
H46C C463 H46D 108.2
C465 C464 C463 112.7(9)
C465 C464 H46E 109.0
C463 C464 H46E 109.0
C465 C464 H46F 109.0
C463 C464 H46F 109.0
H46E C464 H46F 107.8
C464 C465 C466 110.9(10)
C464 C465 H46G 109.5
C466 C465 H46G 109.5
C464 C465 H46H 109.5
C466 C465 H46H 109.5
H46G C465 H46H 108.0
C461 C466 C465 110.3(9)
C461 C466 H46I 109.6
C465 C466 H46I 109.6
C461 C466 H46J 109.6
C465 C466 H46J 109.6
H46I C466 H46J 108.1
Cl1 C1S Cl2 119.8(9)
Cl1 C1S H1S1 107.4
Cl2 C1S H1S1 107.4
Cl1 C1S H1S2 107.4
Cl2 C1S H1S2 107.4
H1S1 C1S H1S2 106.9
Cl7 Cl4 Cl8 115.5(9)
Cl5X Cl5 Cl2X 118.1(14)
Cl5X Cl5 Cl3X 50.0(10)
Cl2X Cl5 Cl3X 116.6(10)
Cl3 Cl8 Cl4 136.6(9)
Cl3X Cl1X Cl5X 43.6(7)
Cl3X Cl1X Cl4X 114.1(8)
Cl5X Cl1X Cl4X 88.5(7)
Cl6 Cl2X Cl5 161.3(13)
Cl6 Cl2X Cl5X 169.8(12)
Cl5 Cl2X Cl5X 24.1(6)
Cl5X Cl3X Cl1X 84.0(11)
Cl5X Cl3X Cl5 39.6(8)
Cl1X Cl3X Cl5 121.9(11)
Cl5 Cl5X Cl3X 90.4(14)
Cl5 Cl5X Cl1X 139.8(14)
Cl3X Cl5X Cl1X 52.4(8)
Cl5 Cl5X Cl2X 37.8(10)
Cl3X Cl5X Cl2X 97.8(10)
Cl1X Cl5X Cl2X 144.7(8)

loop_
_geom_bond_atom_site_label_1
_geom_bond_atom_site_label_2
_geom_bond_distance
Ru1 C1 1.834(6)
Ru1 N1 2.078(5)
Ru1 O11 2.136(3)
Ru1 O13 2.136(3)
Ru1 P1 2.3102(14)
Ru1 Ru4 2.8741(5)
Ru1 Ru2 3.2743(5)
Ru1 H1 1.68(7)
Ru2 C2 1.806(6)
Ru2 O11 2.104(3)
Ru2 O12 2.119(4)
Ru2 O13 2.166(3)
Ru2 P2 2.3034(13)
Ru2 Ru3 2.8728(5)
Ru2 H2 1.41(8)
Ru3 C3 1.814(6)
Ru3 O11 2.093(3)
Ru3 P3A 2.27(3)
Ru3 P3 2.2753(15)
Ru3 Ru4 2.8139(6)
Ru3 H2 2.11(8)
Ru3 H3 1.52(7)
Ru3 H4 2.02(7)
Ru4 C4 1.813(6)
Ru4 O11 2.085(3)
Ru4 O12 2.134(4)
Ru4 P4 2.3151(14)
Ru4 H1 1.86(7)
Ru4 H4 1.50(7)
P1 C161 1.736(12)
P1 C111 1.808(10)
P1 C121 1.852(10)
P1 C151 1.922(10)
P1 C131 1.933(14)
P1 C141 2.008(15)
P2 C231 1.853(5)
P2 C211 1.859(5)
P2 C221 1.867(6)
P3 C311 1.854(6)
P3 C321 1.871(6)
P3 C331 1.872(6)
P3A H3 1.08(7)
P4 C431 1.796(12)
P4 C421 1.829(15)
P4 C411 1.858(6)
P4 C451 1.910(10)
P4 C461 1.950(13)
O1 C1 1.154(7)
O2 C2 1.178(6)
O3 C3 1.159(7)
O4 C4 1.158(7)
O12 H12O 0.69(11)
N1 C11 1.147(7)
C11 C12 1.445(9)
C12 H121 0.9800
C12 H122 0.9800
C12 H123 0.9800
C111 C112 1.512(11)
C111 C116 1.531(11)
C111 H111 1.0000
C112 C113 1.535(11)
C112 H11A 0.9900
C112 H11B 0.9900
C113 C114 1.523(12)
C113 H11C 0.9900
C113 H11D 0.9900
C114 C115 1.518(12)
C114 H11E 0.9900
C114 H11F 0.9900
C115 C116 1.536(11)
C115 H11G 0.9900
C115 H11H 0.9900
C116 H11I 0.9900
C116 H11J 0.9900
C141 C142 1.522(13)
C141 C146 1.530(13)
C141 H141 1.0000
C142 C143 1.537(13)
C142 H14A 0.9900
C142 H14B 0.9900
C143 C144 1.519(14)
C143 H14C 0.9900
C143 H14D 0.9900
C144 C145 1.485(14)
C144 H14E 0.9900
C144 H14F 0.9900
C145 C146 1.547(13)
C145 H14G 0.9900
C145 H14H 0.9900
C146 H14I 0.9900
C146 H14J 0.9900
C121 C122 1.529(12)
C121 C126 1.538(11)
C121 H12K 1.0000
C122 C123 1.537(12)
C122 H12A 0.9900
C122 H12B 0.9900
C123 C124 1.525(13)
C123 H12C 0.9900
C123 H12D 0.9900
C124 C125 1.499(13)
C124 H12E 0.9900
C124 H12F 0.9900
C125 C126 1.552(12)
C125 H12G 0.9900
C125 H12H 0.9900
C126 H12I 0.9900
C126 H12J 0.9900
C151 C152 1.515(11)
C151 C156 1.520(12)
C151 H151 1.0000
C152 C153 1.544(12)
C152 H15A 0.9900
C152 H15B 0.9900
C153 C154 1.533(13)
C153 H15C 0.9900
C153 H15D 0.9900
C154 C155 1.488(13)
C154 H15E 0.9900
C154 H15F 0.9900
C155 C156 1.539(13)
C155 H15G 0.9900
C155 H15H 0.9900
C156 H15I 0.9900
C156 H15J 0.9900
C131 C132 1.532(12)
C131 C136 1.538(12)
C131 H131 1.0000
C132 C133 1.545(11)
C132 H13A 0.9900
C132 H13B 0.9900
C133 C134 1.515(12)
C133 H13C 0.9900
C133 H13D 0.9900
C134 C135 1.510(12)
C134 H13E 0.9900
C134 H13F 0.9900
C135 C136 1.537(12)
C135 H13G 0.9900
C135 H13H 0.9900
C136 H13I 0.9900
C136 H13J 0.9900
C161 C162 1.524(12)
C161 C166 1.525(12)
C161 H161 1.0000
C162 C163 1.536(11)
C162 H16A 0.9900
C162 H16B 0.9900
C163 C164 1.529(12)
C163 H16C 0.9900
C163 H16D 0.9900
C164 C165 1.506(12)
C164 H16E 0.9900
C164 H16F 0.9900
C165 C166 1.531(12)
C165 H16G 0.9900
C165 H16H 0.9900
C166 H16I 0.9900
C166 H16J 0.9900
C211 C216 1.529(7)
C211 C212 1.537(7)
C211 H211 1.0000
C212 C213 1.523(7)
C212 H21A 0.9900
C212 H21B 0.9900
C213 C214 1.525(9)
C213 H21C 0.9900
C213 H21D 0.9900
C214 C215 1.513(8)
C214 H21E 0.9900
C214 H21F 0.9900
C215 C216 1.526(7)
C215 H21G 0.9900
C215 H21H 0.9900
C216 H21I 0.9900
C216 H21J 0.9900
C221 C222 1.528(8)
C221 C226 1.539(8)
C221 H221 1.0000
C222 C223 1.521(9)
C222 H22A 0.9900
C222 H22B 0.9900
C223 C224 1.515(10)
C223 H22C 0.9900
C223 H22D 0.9900
C224 C225 1.511(11)
C224 H22E 0.9900
C224 H22F 0.9900
C225 C226 1.548(9)
C225 H22G 0.9900
C225 H22H 0.9900
C226 H22I 0.9900
C226 H22J 0.9900
C231 C232 1.518(7)
C231 C236 1.533(7)
C231 H231 1.0000
C232 C233 1.539(8)
C232 H23A 0.9900
C232 H23B 0.9900
C233 C234 1.521(9)
C233 H23C 0.9900
C233 H23D 0.9900
C234 C235 1.521(9)
C234 H23E 0.9900
C234 H23F 0.9900
C235 C236 1.540(8)
C235 H23G 0.9900
C235 H23H 0.9900
C236 H23I 0.9900
C236 H23J 0.9900
C311 C316 1.528(8)
C311 C312 1.533(8)
C311 H311 1.0000
C312 C313 1.538(8)
C312 H31A 0.9900
C312 H31B 0.9900
C313 C314 1.522(10)
C313 H31C 0.9900
C313 H31D 0.9900
C314 C315 1.537(11)
C314 H31E 0.9900
C314 H31F 0.9900
C315 C316 1.540(9)
C315 H31G 0.9900
C315 H31H 0.9900
C316 H31I 0.9900
C316 H31J 0.9900
C321 C326 1.524(8)
C321 C322 1.540(7)
C321 H321 1.0000
C322 C323 1.535(8)
C322 H32A 0.9900
C322 H32B 0.9900
C323 C324 1.515(9)
C323 H32C 0.9900
C323 H32D 0.9900
C324 C325 1.532(8)
C324 H32E 0.9900
C324 H32F 0.9900
C325 C326 1.520(8)
C325 H32G 0.9900
C325 H32H 0.9900
C326 H32I 0.9900
C326 H32J 0.9900
C331 C332 1.525(9)
C331 C336 1.529(9)
C331 H331 1.0000
C332 C333 1.532(9)
C332 H33A 0.9900
C332 H33B 0.9900
C333 C334 1.499(11)
C333 H33C 0.9900
C333 H33D 0.9900
C334 C335 1.490(11)
C334 H33E 0.9900
C334 H33F 0.9900
C335 C336 1.545(10)
C335 H33G 0.9900
C335 H33H 0.9900
C336 H33I 0.9900
C336 H33J 0.9900
C411 C416 1.530(8)
C411 C412 1.543(7)
C411 H411 1.0000
C412 C413 1.535(9)
C412 H41A 0.9900
C412 H41B 0.9900
C413 C414 1.501(11)
C413 H41C 0.9900
C413 H41D 0.9900
C414 C415 1.512(10)
C414 H41E 0.9900
C414 H41F 0.9900
C415 C416 1.520(9)
C415 H41G 0.9900
C415 H41H 0.9900
C416 H41I 0.9900
C416 H41J 0.9900
C421 C422 1.522(13)
C421 C426 1.536(13)
C421 H421 1.0000
C422 C423 1.548(13)
C422 H42A 0.9900
C422 H42B 0.9900
C423 C424 1.523(13)
C423 H42C 0.9900
C423 H42D 0.9900
C424 C425 1.511(13)
C424 H42E 0.9900
C424 H42F 0.9900
C425 C426 1.540(13)
C425 H42G 0.9900
C425 H42H 0.9900
C426 H42I 0.9900
C426 H42J 0.9900
C451 C452 1.524(11)
C451 C456 1.526(10)
C451 H451 1.0000
C452 C453 1.529(11)
C452 H45A 0.9900
C452 H45B 0.9900
C453 C454 1.516(11)
C453 H45C 0.9900
C453 H45D 0.9900
C454 C455 1.509(12)
C454 H45E 0.9900
C454 H45F 0.9900
C455 C456 1.547(10)
C455 H45G 0.9900
C455 H45H 0.9900
C456 H45I 0.9900
C456 H45J 0.9900
C431 C432 1.519(11)
C431 C436 1.539(12)
C431 H431 1.0000
C432 C433 1.534(11)
C432 H43A 0.9900
C432 H43B 0.9900
C433 C434 1.525(11)
C433 H43C 0.9900
C433 H43D 0.9900
C434 C435 1.509(12)
C434 H43E 0.9900
C434 H43F 0.9900
C435 C436 1.545(11)
C435 H43G 0.9900
C435 H43H 0.9900
C436 H43I 0.9900
C436 H43J 0.9900
C461 C462 1.529(12)
C461 C466 1.531(12)
C461 H461 1.0000
C462 C463 1.538(12)
C462 H46A 0.9900
C462 H46B 0.9900
C463 C464 1.520(12)
C463 H46C 0.9900
C463 H46D 0.9900
C464 C465 1.509(12)
C464 H46E 0.9900
C464 H46F 0.9900
C465 C466 1.539(11)
C465 H46G 0.9900
C465 H46H 0.9900
C466 H46I 0.9900
C466 H46J 0.9900
Cl1 C1S 1.598(16)
Cl2 C1S 1.854(16)
C1S H1S1 0.9900
C1S H1S2 0.9900
Cl3 Cl8 1.024(11)
Cl4 Cl7 1.211(13)
Cl4 Cl8 2.177(15)
Cl5 Cl5X 1.028(15)
Cl5 Cl2X 1.545(17)
Cl5 Cl3X 1.613(18)
Cl6 Cl2X 1.274(16)
Cl1X Cl3X 1.419(15)
Cl1X Cl5X 1.782(16)
Cl1X Cl4X 2.156(17)
Cl2X Cl5X 2.223(17)
Cl3X Cl5X 1.236(15)

loop_
_geom_torsion_atom_site_label_1
_geom_torsion_atom_site_label_2
_geom_torsion_atom_site_label_3
_geom_torsion_atom_site_label_4
_geom_torsion
C1 Ru1 Ru2 C2 -85.9(3)
N1 Ru1 Ru2 C2 10.4(2)
O11 Ru1 Ru2 C2 -92.2(2)
O13 Ru1 Ru2 C2 95.1(2)
P1 Ru1 Ru2 C2 97.73(17)
Ru4 Ru1 Ru2 C2 -145.35(16)
C1 Ru1 Ru2 O11 6.3(3)
N1 Ru1 Ru2 O11 102.54(19)
O13 Ru1 Ru2 O11 -172.7(2)
P1 Ru1 Ru2 O11 -170.08(16)
Ru4 Ru1 Ru2 O11 -53.17(14)
C1 Ru1 Ru2 O12 96.5(3)
N1 Ru1 Ru2 O12 -167.24(16)
O11 Ru1 Ru2 O12 90.22(18)
O13 Ru1 Ru2 O12 -82.53(18)
P1 Ru1 Ru2 O12 -79.87(12)
Ru4 Ru1 Ru2 O12 37.05(10)
C1 Ru1 Ru2 O13 179.1(3)
N1 Ru1 Ru2 O13 -84.71(19)
O11 Ru1 Ru2 O13 172.7(2)
P1 Ru1 Ru2 O13 2.66(15)
Ru4 Ru1 Ru2 O13 119.58(14)
C1 Ru1 Ru2 P2 170.3(3)
N1 Ru1 Ru2 P2 -93.48(13)
O11 Ru1 Ru2 P2 163.98(15)
O13 Ru1 Ru2 P2 -8.77(15)
P1 Ru1 Ru2 P2 -6.10(8)
Ru4 Ru1 Ru2 P2 110.82(5)
C1 Ru1 Ru2 Ru3 12.4(3)
N1 Ru1 Ru2 Ru3 108.61(12)
O11 Ru1 Ru2 Ru3 6.07(14)
O13 Ru1 Ru2 Ru3 -166.68(14)
P1 Ru1 Ru2 Ru3 -164.02(6)
Ru4 Ru1 Ru2 Ru3 -47.101(14)
C2 Ru2 Ru3 C3 -101.7(3)
O11 Ru2 Ru3 C3 163.9(3)
O12 Ru2 Ru3 C3 81.5(2)
O13 Ru2 Ru3 C3 148.1(2)
P2 Ru2 Ru3 C3 -3.5(2)
Ru1 Ru2 Ru3 C3 158.5(2)
C2 Ru2 Ru3 O11 94.4(2)
O12 Ru2 Ru3 O11 -82.35(17)
O13 Ru2 Ru3 O11 -15.78(17)
P2 Ru2 Ru3 O11 -167.42(14)
Ru1 Ru2 Ru3 O11 -5.34(13)
C2 Ru2 Ru3 P3A 65.4(11)
O11 Ru2 Ru3 P3A -29.0(11)
O12 Ru2 Ru3 P3A -111.3(11)
O13 Ru2 Ru3 P3A -44.7(11)
P2 Ru2 Ru3 P3A 163.6(11)
Ru1 Ru2 Ru3 P3A -34.3(11)
C2 Ru2 Ru3 P3 1.12(16)
O11 Ru2 Ru3 P3 -93.29(13)
O12 Ru2 Ru3 P3 -175.64(12)
O13 Ru2 Ru3 P3 -109.08(12)
P2 Ru2 Ru3 P3 99.28(6)
Ru1 Ru2 Ru3 P3 -98.63(4)
C2 Ru2 Ru3 Ru4 145.22(16)
O11 Ru2 Ru3 Ru4 50.81(13)
O12 Ru2 Ru3 Ru4 -31.54(11)
O13 Ru2 Ru3 Ru4 35.03(11)
P2 Ru2 Ru3 Ru4 -116.62(5)
Ru1 Ru2 Ru3 Ru4 45.470(13)
C3 Ru3 Ru4 C4 98.9(3)
O11 Ru3 Ru4 C4 -99.6(2)
P3A Ru3 Ru4 C4 -5.9(7)
P3 Ru3 Ru4 C4 -48.35(19)
Ru2 Ru3 Ru4 C4 -149.76(18)
C3 Ru3 Ru4 O11 -161.5(2)
P3A Ru3 Ru4 O11 93.7(7)
P3 Ru3 Ru4 O11 51.26(14)
Ru2 Ru3 Ru4 O11 -50.15(12)
C3 Ru3 Ru4 O12 -80.2(2)
O11 Ru3 Ru4 O12 81.37(16)
P3A Ru3 Ru4 O12 175.1(7)
P3 Ru3 Ru4 O12 132.63(13)
Ru2 Ru3 Ru4 O12 31.22(11)
C3 Ru3 Ru4 P4 7.9(2)
O11 Ru3 Ru4 P4 169.37(13)
P3A Ru3 Ru4 P4 -96.9(7)
P3 Ru3 Ru4 P4 -139.37(8)
Ru2 Ru3 Ru4 P4 119.22(5)
C3 Ru3 Ru4 Ru1 -165.9(2)
O11 Ru3 Ru4 Ru1 -4.35(12)
P3A Ru3 Ru4 Ru1 89.4(7)
P3 Ru3 Ru4 Ru1 46.92(7)
Ru2 Ru3 Ru4 Ru1 -54.493(14)
C1 Ru1 Ru4 C4 -2.8(3)
N1 Ru1 Ru4 C4 100.4(3)
O11 Ru1 Ru4 C4 95.1(2)
O13 Ru1 Ru4 C4 174.0(2)
P1 Ru1 Ru4 C4 -93.43(19)
Ru2 Ru1 Ru4 C4 139.31(19)
C1 Ru1 Ru4 O11 -97.9(2)
N1 Ru1 Ru4 O11 5.3(2)
O13 Ru1 Ru4 O11 78.89(15)
P1 Ru1 Ru4 O11 171.48(13)
Ru2 Ru1 Ru4 O11 44.21(12)
C1 Ru1 Ru4 O12 -177.8(2)
N1 Ru1 Ru4 O12 -74.6(2)
O11 Ru1 Ru4 O12 -79.91(16)
O13 Ru1 Ru4 O12 -1.02(14)
P1 Ru1 Ru4 O12 91.57(11)
Ru2 Ru1 Ru4 O12 -35.70(10)
C1 Ru1 Ru4 P4 93.40(19)
N1 Ru1 Ru4 P4 -163.42(18)
O11 Ru1 Ru4 P4 -168.70(13)
O13 Ru1 Ru4 P4 -89.81(11)
P1 Ru1 Ru4 P4 2.78(7)
Ru2 Ru1 Ru4 P4 -124.48(5)
C1 Ru1 Ru4 Ru3 -93.56(19)
N1 Ru1 Ru4 Ru3 9.62(18)
O11 Ru1 Ru4 Ru3 4.34(12)
O13 Ru1 Ru4 Ru3 83.23(9)
P1 Ru1 Ru4 Ru3 175.82(5)
Ru2 Ru1 Ru4 Ru3 48.556(13)
C1 Ru1 P1 C161 -69.2(6)
N1 Ru1 P1 C161 -167.8(6)
O11 Ru1 P1 C161 64.4(8)
O13 Ru1 P1 C161 110.0(6)
Ru4 Ru1 P1 C161 21.1(6)
Ru2 Ru1 P1 C161 108.3(6)
C1 Ru1 P1 C111 62.5(5)
N1 Ru1 P1 C111 -36.2(4)
O11 Ru1 P1 C111 -164.0(7)
O13 Ru1 P1 C111 -118.3(4)
Ru4 Ru1 P1 C111 152.8(4)
Ru2 Ru1 P1 C111 -120.1(4)
C1 Ru1 P1 C121 165.1(4)
N1 Ru1 P1 C121 66.4(4)
O11 Ru1 P1 C121 -61.4(7)
O13 Ru1 P1 C121 -15.7(4)
Ru4 Ru1 P1 C121 -104.6(4)
Ru2 Ru1 P1 C121 -17.4(4)
C1 Ru1 P1 C151 -174.8(4)
N1 Ru1 P1 C151 86.5(4)
O11 Ru1 P1 C151 -41.3(7)
O13 Ru1 P1 C151 4.4(4)
Ru4 Ru1 P1 C151 -84.6(4)
Ru2 Ru1 P1 C151 2.6(4)
C1 Ru1 P1 C131 -62.0(4)
N1 Ru1 P1 C131 -160.7(4)
O11 Ru1 P1 C131 71.5(7)
O13 Ru1 P1 C131 117.2(4)
Ru4 Ru1 P1 C131 28.2(4)
Ru2 Ru1 P1 C131 115.4(4)
C1 Ru1 P1 C141 55.8(5)
N1 Ru1 P1 C141 -42.8(4)
O11 Ru1 P1 C141 -170.6(7)
O13 Ru1 P1 C141 -125.0(4)
Ru4 Ru1 P1 C141 146.1(4)
Ru2 Ru1 P1 C141 -126.7(4)
C2 Ru2 P2 C231 -25.8(3)
O11 Ru2 P2 C231 168.7(6)
O12 Ru2 P2 C231 150.4(2)
O13 Ru2 P2 C231 75.6(2)
Ru3 Ru2 P2 C231 -127.8(2)
Ru1 Ru2 P2 C231 81.3(2)
C2 Ru2 P2 C211 93.0(2)
O11 Ru2 P2 C211 -72.6(6)
O12 Ru2 P2 C211 -90.8(2)
O13 Ru2 P2 C211 -165.7(2)
Ru3 Ru2 P2 C211 -9.0(2)
Ru1 Ru2 P2 C211 -159.93(18)
C2 Ru2 P2 C221 -150.8(3)
O11 Ru2 P2 C221 43.7(6)
O12 Ru2 P2 C221 25.4(2)
O13 Ru2 P2 C221 -49.4(2)
Ru3 Ru2 P2 C221 107.3(2)
Ru1 Ru2 P2 C221 -43.7(2)
C3 Ru3 P3 C311 -156.8(3)
O11 Ru3 P3 C311 32.4(2)
P3A Ru3 P3 C311 -57.8(8)
Ru4 Ru3 P3 C311 -4.9(2)
Ru2 Ru3 P3 C311 82.5(2)
C3 Ru3 P3 C321 86.1(3)
O11 Ru3 P3 C321 -84.7(2)
P3A Ru3 P3 C321 -174.9(8)
Ru4 Ru3 P3 C321 -122.01(18)
Ru2 Ru3 P3 C321 -34.59(19)
C3 Ru3 P3 C331 -36.5(3)
O11 Ru3 P3 C331 152.6(2)
P3A Ru3 P3 C331 62.4(8)
Ru4 Ru3 P3 C331 115.4(2)
Ru2 Ru3 P3 C331 -157.2(2)
C4 Ru4 P4 C431 -109.5(5)
O11 Ru4 P4 C431 45.4(8)
O12 Ru4 P4 C431 66.0(5)
Ru3 Ru4 P4 C431 -18.6(5)
Ru1 Ru4 P4 C431 152.5(4)
C4 Ru4 P4 C421 -6.6(7)
O11 Ru4 P4 C421 148.3(9)
O12 Ru4 P4 C421 168.8(7)
Ru3 Ru4 P4 C421 84.2(7)
Ru1 Ru4 P4 C421 -104.7(7)
C4 Ru4 P4 C411 122.3(3)
O11 Ru4 P4 C411 -82.9(7)
O12 Ru4 P4 C411 -62.3(2)
Ru3 Ru4 P4 C411 -146.9(2)
Ru1 Ru4 P4 C411 24.2(2)
C4 Ru4 P4 C451 7.0(5)
O11 Ru4 P4 C451 161.9(7)
O12 Ru4 P4 C451 -177.6(4)
Ru3 Ru4 P4 C451 97.9(4)
Ru1 Ru4 P4 C451 -91.1(4)
C4 Ru4 P4 C461 -120.4(5)
O11 Ru4 P4 C461 34.4(8)
O12 Ru4 P4 C461 55.0(4)
Ru3 Ru4 P4 C461 -29.6(4)
Ru1 Ru4 P4 C461 141.5(4)
C4 Ru4 O11 Ru3 83.7(2)
O12 Ru4 O11 Ru3 -91.82(14)
P4 Ru4 O11 Ru3 -71.0(7)
Ru1 Ru4 O11 Ru3 174.16(16)
C4 Ru4 O11 Ru2 169.0(2)
O12 Ru4 O11 Ru2 -6.52(15)
P4 Ru4 O11 Ru2 14.3(7)
Ru3 Ru4 O11 Ru2 85.30(13)
Ru1 Ru4 O11 Ru2 -100.54(15)
C4 Ru4 O11 Ru1 -90.5(2)
O12 Ru4 O11 Ru1 94.02(14)
P4 Ru4 O11 Ru1 114.9(6)
Ru3 Ru4 O11 Ru1 -174.16(16)
C3 Ru3 O11 Ru4 54.7(6)
P3A Ru3 O11 Ru4 -95.7(7)
P3 Ru3 O11 Ru4 -153.25(7)
Ru2 Ru3 O11 Ru4 101.11(13)
C3 Ru3 O11 Ru2 -46.4(6)
P3A Ru3 O11 Ru2 163.2(7)
P3 Ru3 O11 Ru2 105.64(9)
Ru4 Ru3 O11 Ru2 -101.11(13)
C3 Ru3 O11 Ru1 86.3(11)
P3A Ru3 O11 Ru1 -64.1(11)
P3 Ru3 O11 Ru1 -121.6(9)
Ru4 Ru3 O11 Ru1 31.6(9)
Ru2 Ru3 O11 Ru1 132.7(10)
C2 Ru2 O11 Ru4 -177.30(18)
O12 Ru2 O11 Ru4 6.57(15)
O13 Ru2 O11 Ru4 83.05(14)
P2 Ru2 O11 Ru4 -11.9(6)
Ru3 Ru2 O11 Ru4 -83.88(13)
Ru1 Ru2 O11 Ru4 87.79(16)
C2 Ru2 O11 Ru3 -93.42(18)
O12 Ru2 O11 Ru3 90.45(14)
O13 Ru2 O11 Ru3 166.92(14)
P2 Ru2 O11 Ru3 71.9(6)
Ru1 Ru2 O11 Ru3 171.7(2)
C2 Ru2 O11 Ru1 94.92(19)
O12 Ru2 O11 Ru1 -81.22(16)
O13 Ru2 O11 Ru1 -4.74(13)
P2 Ru2 O11 Ru1 -99.7(5)
Ru3 Ru2 O11 Ru1 -171.7(2)
C1 Ru1 O11 Ru4 84.4(2)
N1 Ru1 O11 Ru4 -176.56(14)
O13 Ru1 O11 Ru4 -95.28(13)
P1 Ru1 O11 Ru4 -48.8(6)
Ru2 Ru1 O11 Ru4 -100.09(15)
C1 Ru1 O11 Ru3 52.9(10)
N1 Ru1 O11 Ru3 151.9(9)
O13 Ru1 O11 Ru3 -126.8(9)
P1 Ru1 O11 Ru3 -80.4(11)
Ru4 Ru1 O11 Ru3 -31.6(9)
Ru2 Ru1 O11 Ru3 -131.7(10)
C1 Ru1 O11 Ru2 -175.5(2)
N1 Ru1 O11 Ru2 -76.47(16)
O13 Ru1 O11 Ru2 4.81(13)
P1 Ru1 O11 Ru2 51.3(7)
Ru4 Ru1 O11 Ru2 100.09(15)
C2 Ru2 O12 Ru4 -84(3)
O11 Ru2 O12 Ru4 -6.38(14)
O13 Ru2 O12 Ru4 -88.31(16)
P2 Ru2 O12 Ru4 170.40(13)
Ru3 Ru2 O12 Ru4 40.67(12)
Ru1 Ru2 O12 Ru4 -46.93(12)
C4 Ru4 O12 Ru2 -52(2)
O11 Ru4 O12 Ru2 6.44(14)
P4 Ru4 O12 Ru2 -170.46(13)
Ru3 Ru4 O12 Ru2 -41.60(12)
Ru1 Ru4 O12 Ru2 54.25(13)
C1 Ru1 O13 Ru2 -8(3)
N1 Ru1 O13 Ru2 90.06(16)
O11 Ru1 O13 Ru2 -4.64(13)
P1 Ru1 O13 Ru2 -178.11(11)
Ru4 Ru1 O13 Ru2 -50.83(10)
C2 Ru2 O13 Ru1 -92.78(19)
O11 Ru2 O13 Ru1 4.71(13)
O12 Ru2 O13 Ru1 86.93(15)
P2 Ru2 O13 Ru1 174.37(10)
Ru3 Ru2 O13 Ru1 16.31(17)
C1 Ru1 N1 C11 169(2)
O11 Ru1 N1 C11 72(2)
O13 Ru1 N1 C11 -7(2)
P1 Ru1 N1 C11 -100(2)
Ru4 Ru1 N1 C11 69(2)
Ru2 Ru1 N1 C11 34(2)
N1 Ru1 C1 O1 -130(18)
O11 Ru1 C1 O1 -36(18)
O13 Ru1 C1 O1 -33(20)
P1 Ru1 C1 O1 137(18)
Ru4 Ru1 C1 O1 10(18)
Ru2 Ru1 C1 O1 -40(19)
O11 Ru2 C2 O2 -114(20)
O12 Ru2 C2 O2 -37(22)
O13 Ru2 C2 O2 -32(20)
P2 Ru2 C2 O2 69(20)
Ru3 Ru2 C2 O2 -161(20)
Ru1 Ru2 C2 O2 -73(20)
O11 Ru3 C3 O3 10(8)
P3A Ru3 C3 O3 160(8)
P3 Ru3 C3 O3 -144(8)
Ru4 Ru3 C3 O3 53(8)
Ru2 Ru3 C3 O3 -27(8)
O11 Ru4 C4 O4 -82(15)
O12 Ru4 C4 O4 -24(16)
P4 Ru4 C4 O4 94(15)
Ru3 Ru4 C4 O4 -35(15)
Ru1 Ru4 C4 O4 -131(15)
Ru1 N1 C11 C12 10(20)
C161 P1 C111 C112 -39.7(11)
C121 P1 C111 C112 71.1(9)
C151 P1 C111 C112 61.8(10)
C131 P1 C111 C112 -40.3(10)
C141 P1 C111 C112 -140(4)
Ru1 P1 C111 C112 -172.9(7)
C161 P1 C111 C116 95.6(8)
C121 P1 C111 C116 -153.5(8)
C151 P1 C111 C116 -162.9(7)
C131 P1 C111 C116 95.1(8)
C141 P1 C111 C116 -5(3)
Ru1 P1 C111 C116 -37.5(9)
C116 C111 C112 C113 52.8(12)
P1 C111 C112 C113 -171.1(8)
C111 C112 C113 C114 -55.2(13)
C112 C113 C114 C115 55.9(14)
C113 C114 C115 C116 -55.7(14)
C112 C111 C116 C115 -51.7(12)
P1 C111 C116 C115 169.2(7)
C114 C115 C116 C111 53.7(13)
C161 P1 C141 C142 -86.4(12)
C111 P1 C141 C142 -2(3)
C121 P1 C141 C142 29.4(13)
C151 P1 C141 C142 21.3(14)
C131 P1 C141 C142 -85.1(12)
Ru1 P1 C141 C142 147.5(11)
C161 P1 C141 C146 41.2(13)
C111 P1 C141 C146 126(4)
C121 P1 C141 C146 157.1(11)
C151 P1 C141 C146 149.0(10)
C131 P1 C141 C146 42.5(12)
Ru1 P1 C141 C146 -84.8(11)
C146 C141 C142 C143 61.6(17)
P1 C141 C142 C143 -169.4(11)
C141 C142 C143 C144 -55.8(19)
C142 C143 C144 C145 50(2)
C143 C144 C145 C146 -49(2)
C142 C141 C146 C145 -59.6(17)
P1 C141 C146 C145 169.0(11)
C144 C145 C146 C141 54(2)
C161 P1 C121 C122 -178.2(10)
C111 P1 C121 C122 70.2(10)
C151 P1 C121 C122 -139(2)
C131 P1 C121 C122 173.1(9)
C141 P1 C121 C122 64.2(10)
Ru1 P1 C121 C122 -50.1(10)
C161 P1 C121 C126 -48.6(10)
C111 P1 C121 C126 -160.2(8)
C151 P1 C121 C126 -9.4(13)
C131 P1 C121 C126 -57.3(9)
C141 P1 C121 C126 -166.3(9)
Ru1 P1 C121 C126 79.4(8)
C126 C121 C122 C123 58.2(14)
P1 C121 C122 C123 -173.4(9)
C121 C122 C123 C124 -54.5(16)
C122 C123 C124 C125 53(2)
C123 C124 C125 C126 -52(2)
C122 C121 C126 C125 -55.8(14)
P1 C121 C126 C125 172.5(9)
C124 C125 C126 C121 51.8(17)
C161 P1 C151 C152 166.9(9)
C111 P1 C151 C152 54.1(9)
C121 P1 C151 C152 23.6(14)
C131 P1 C151 C152 159.1(8)
C141 P1 C151 C152 49.3(10)
Ru1 P1 C151 C152 -75.2(8)
C161 P1 C151 C156 36.7(12)
C111 P1 C151 C156 -76.1(11)
C121 P1 C151 C156 -107(2)
C131 P1 C151 C156 29.0(12)
C141 P1 C151 C156 -80.9(12)
Ru1 P1 C151 C156 154.6(9)
C156 C151 C152 C153 -57.3(14)
P1 C151 C152 C153 166.7(9)
C151 C152 C153 C154 51.0(16)
C152 C153 C154 C155 -50.9(19)
C153 C154 C155 C156 55.0(19)
C152 C151 C156 C155 59.4(14)
P1 C151 C156 C155 -170.9(10)
C154 C155 C156 C151 -57.7(17)
C161 P1 C131 C132 121(5)
C111 P1 C131 C132 -63.0(11)
C121 P1 C131 C132 -157.4(9)
C151 P1 C131 C132 -171.3(9)
C141 P1 C131 C132 -51.1(11)
Ru1 P1 C131 C132 68.9(10)
C161 P1 C131 C136 -3(4)
C111 P1 C131 C136 173.1(9)
C121 P1 C131 C136 78.7(10)
C151 P1 C131 C136 64.8(10)
C141 P1 C131 C136 -175.0(9)
Ru1 P1 C131 C136 -55.0(10)
C136 C131 C132 C133 -58.9(14)
P1 C131 C132 C133 174.0(8)
C131 C132 C133 C134 56.5(13)
C132 C133 C134 C135 -52.3(14)
C133 C134 C135 C136 52.9(15)
C134 C135 C136 C131 -57.1(14)
C132 C131 C136 C135 59.0(14)
P1 C131 C136 C135 -173.6(9)
C111 P1 C161 C162 -87.9(11)
C121 P1 C161 C162 174.8(10)
C151 P1 C161 C162 163.1(11)
C131 P1 C161 C162 -84(5)
C141 P1 C161 C162 -75.5(12)
Ru1 P1 C161 C162 47.3(12)
C111 P1 C161 C166 45.4(12)
C121 P1 C161 C166 -51.9(12)
C151 P1 C161 C166 -63.6(11)
C131 P1 C161 C166 49(4)
C141 P1 C161 C166 57.8(12)
Ru1 P1 C161 C166 -179.4(8)
C166 C161 C162 C163 55.3(14)
P1 C161 C162 C163 -169.9(9)
C161 C162 C163 C164 -54.4(14)
C162 C163 C164 C165 54.8(15)
C163 C164 C165 C166 -55.3(15)
C162 C161 C166 C165 -56.0(15)
P1 C161 C166 C165 168.1(10)
C164 C165 C166 C161 55.8(15)
C231 P2 C211 C216 57.2(4)
C221 P2 C211 C216 170.4(4)
Ru2 P2 C211 C216 -67.5(4)
C231 P2 C211 C212 -179.4(4)
C221 P2 C211 C212 -66.2(4)
Ru2 P2 C211 C212 55.9(4)
C216 C211 C212 C213 -54.6(6)
P2 C211 C212 C213 -179.6(4)
C211 C212 C213 C214 56.4(7)
C212 C213 C214 C215 -56.4(7)
C213 C214 C215 C216 55.9(7)
C214 C215 C216 C211 -55.5(7)
C212 C211 C216 C215 53.9(6)
P2 C211 C216 C215 177.4(4)
C231 P2 C221 C222 -54.7(4)
C211 P2 C221 C222 -162.9(4)
Ru2 P2 C221 C222 72.7(4)
C231 P2 C221 C226 74.4(5)
C211 P2 C221 C226 -33.8(5)
Ru2 P2 C221 C226 -158.2(4)
C226 C221 C222 C223 58.1(6)
P2 C221 C222 C223 -168.4(4)
C221 C222 C223 C224 -56.9(8)
C222 C223 C224 C225 54.4(9)
C223 C224 C225 C226 -54.9(8)
C222 C221 C226 C225 -56.3(6)
P2 C221 C226 C225 172.7(4)
C224 C225 C226 C221 56.0(7)
C211 P2 C231 C232 52.0(5)
C221 P2 C231 C232 -55.6(5)
Ru2 P2 C231 C232 177.9(4)
C211 P2 C231 C236 -175.9(4)
C221 P2 C231 C236 76.5(5)
Ru2 P2 C231 C236 -50.1(5)
C236 C231 C232 C233 60.4(7)
P2 C231 C232 C233 -165.8(4)
C231 C232 C233 C234 -56.3(8)
C232 C233 C234 C235 53.8(9)
C233 C234 C235 C236 -54.2(9)
C232 C231 C236 C235 -61.2(7)
P2 C231 C236 C235 163.3(5)
C234 C235 C236 C231 57.2(8)
C321 P3 C311 C316 -175.8(5)
C331 P3 C311 C316 -66.8(5)
Ru3 P3 C311 C316 59.4(5)
C321 P3 C311 C312 60.7(5)
C331 P3 C311 C312 169.6(4)
Ru3 P3 C311 C312 -64.2(5)
C316 C311 C312 C313 58.6(7)
P3 C311 C312 C313 -175.2(5)
C311 C312 C313 C314 -54.6(7)
C312 C313 C314 C315 52.6(8)
C313 C314 C315 C316 -54.3(8)
C312 C311 C316 C315 -61.3(7)
P3 C311 C316 C315 174.1(5)
C314 C315 C316 C311 58.9(8)
C311 P3 C321 C326 45.2(5)
C331 P3 C321 C326 -63.9(5)
Ru3 P3 C321 C326 167.9(3)
C311 P3 C321 C322 174.4(4)
C331 P3 C321 C322 65.2(4)
Ru3 P3 C321 C322 -62.9(4)
C326 C321 C322 C323 -56.6(6)
P3 C321 C322 C323 169.3(4)
C321 C322 C323 C324 57.3(7)
C322 C323 C324 C325 -56.8(7)
C323 C324 C325 C326 56.6(7)
C324 C325 C326 C321 -58.4(7)
C322 C321 C326 C325 58.1(6)
P3 C321 C326 C325 -171.7(4)
C311 P3 C331 C332 93.4(5)
C321 P3 C331 C332 -159.4(5)
Ru3 P3 C331 C332 -31.0(5)
C311 P3 C331 C336 -36.2(6)
C321 P3 C331 C336 71.1(5)
Ru3 P3 C331 C336 -160.5(4)
C336 C331 C332 C333 -58.9(7)
P3 C331 C332 C333 167.2(5)
C331 C332 C333 C334 57.7(8)
C332 C333 C334 C335 -54.6(9)
C333 C334 C335 C336 55.1(10)
C332 C331 C336 C335 58.4(7)
P3 C331 C336 C335 -167.4(5)
C334 C335 C336 C331 -58.0(9)
C431 P4 C411 C416 28.8(6)
C421 P4 C411 C416 -68.4(7)
C451 P4 C411 C416 -77.2(5)
C461 P4 C411 C416 35.4(6)
Ru4 P4 C411 C416 160.6(4)
C431 P4 C411 C412 -100.4(6)
C421 P4 C411 C412 162.4(7)
C451 P4 C411 C412 153.6(5)
C461 P4 C411 C412 -93.8(6)
Ru4 P4 C411 C412 31.4(5)
C416 C411 C412 C413 55.4(7)
P4 C411 C412 C413 -172.1(5)
C411 C412 C413 C414 -56.0(8)
C412 C413 C414 C415 55.6(8)
C413 C414 C415 C416 -55.7(9)
C414 C415 C416 C411 56.7(9)
C412 C411 C416 C415 -56.2(7)
P4 C411 C416 C415 172.9(5)
C431 P4 C421 C422 -165.0(12)
C411 P4 C421 C422 -55.9(12)
C451 P4 C421 C422 -12(3)
C461 P4 C421 C422 -160.2(11)
Ru4 P4 C421 C422 76.9(12)
C431 P4 C421 C426 -39.9(15)
C411 P4 C421 C426 69.2(15)
C451 P4 C421 C426 113(4)
C461 P4 C421 C426 -35.1(15)
Ru4 P4 C421 C426 -158.0(12)
C426 C421 C422 C423 63.3(18)
P4 C421 C422 C423 -164.4(11)
C421 C422 C423 C424 -59.4(18)
C422 C423 C424 C425 54.4(18)
C423 C424 C425 C426 -54.8(18)
C422 C421 C426 C425 -59.8(18)
P4 C421 C426 C425 175.3(13)
C424 C425 C426 C421 56.3(18)
C431 P4 C451 C452 -171.2(8)
C421 P4 C451 C452 161(4)
C411 P4 C451 C452 -60.4(7)
C461 P4 C451 C452 -165.2(8)
Ru4 P4 C451 C452 64.7(8)
C431 P4 C451 C456 -39.9(9)
C421 P4 C451 C456 -67(3)
C411 P4 C451 C456 70.9(8)
C461 P4 C451 C456 -33.9(10)
Ru4 P4 C451 C456 -164.0(7)
C456 C451 C452 C453 57.6(11)
P4 C451 C452 C453 -167.2(7)
C451 C452 C453 C454 -53.8(13)
C452 C453 C454 C455 52.3(14)
C453 C454 C455 C456 -54.6(13)
C452 C451 C456 C455 -58.4(11)
P4 C451 C456 C455 168.6(8)
C454 C455 C456 C451 57.3(12)
C421 P4 C431 C432 -51.0(11)
C411 P4 C431 C432 -161.4(8)
C451 P4 C431 C432 -56.7(10)
C461 P4 C431 C432 158(5)
Ru4 P4 C431 C432 65.8(9)
C421 P4 C431 C436 -174.7(10)
C411 P4 C431 C436 74.9(9)
C451 P4 C431 C436 179.6(8)
C461 P4 C431 C436 34(4)
Ru4 P4 C431 C436 -57.9(9)
C436 C431 C432 C433 -57.5(13)
P4 C431 C432 C433 177.3(8)
C431 C432 C433 C434 56.9(13)
C432 C433 C434 C435 -55.9(13)
C433 C434 C435 C436 55.0(12)
C432 C431 C436 C435 59.3(13)
P4 C431 C436 C435 -173.5(9)
C434 C435 C436 C431 -57.7(13)
C431 P4 C461 C462 -30(4)
C421 P4 C461 C462 -59.1(11)
C411 P4 C461 C462 -170.7(8)
C451 P4 C461 C462 -66.1(10)
Ru4 P4 C461 C462 62.8(9)
C431 P4 C461 C466 -155(5)
C421 P4 C461 C466 175.5(10)
C411 P4 C461 C466 63.9(9)
C451 P4 C461 C466 168.5(9)
Ru4 P4 C461 C466 -62.6(9)
C466 C461 C462 C463 -58.0(14)
P4 C461 C462 C463 175.1(9)
C461 C462 C463 C464 57.0(14)
C462 C463 C464 C465 -57.0(13)
C463 C464 C465 C466 56.1(13)
C462 C461 C466 C465 56.3(14)
P4 C461 C466 C465 -179.3(9)
C464 C465 C466 C461 -54.6(13)
Cl7 Cl4 Cl8 Cl3 125.5(14)
Cl5X Cl5 Cl2X Cl6 156(4)
Cl3X Cl5 Cl2X Cl6 -147(4)
Cl3X Cl5 Cl2X Cl5X 56.8(14)
Cl4X Cl1X Cl3X Cl5X 59.3(11)
Cl5X Cl1X Cl3X Cl5 12.2(9)
Cl4X Cl1X Cl3X Cl5 71.5(13)
Cl2X Cl5 Cl3X Cl5X -105.6(16)
Cl5X Cl5 Cl3X Cl1X -19.2(15)
Cl2X Cl5 Cl3X Cl1X -124.7(13)
Cl2X Cl5 Cl5X Cl3X 102.3(14)
Cl2X Cl5 Cl5X Cl1X 122.5(17)
Cl3X Cl5 Cl5X Cl1X 20.1(15)
Cl3X Cl5 Cl5X Cl2X -102.3(14)
Cl1X Cl3X Cl5X Cl5 163.7(12)
Cl5 Cl3X Cl5X Cl1X -163.7(12)
Cl1X Cl3X Cl5X Cl2X -159.1(8)
Cl5 Cl3X Cl5X Cl2X 37.2(9)
Cl3X Cl1X Cl5X Cl5 -25.8(19)
Cl4X Cl1X Cl5X Cl5 -154(2)
Cl4X Cl1X Cl5X Cl3X -128.3(10)
Cl3X Cl1X Cl5X Cl2X 37.7(14)
Cl4X Cl1X Cl5X Cl2X -90.5(14)
Cl6 Cl2X Cl5X Cl5 -133(7)
Cl6 Cl2X Cl5X Cl3X 147(6)
Cl5 Cl2X Cl5X Cl3X -80.4(17)
Cl6 Cl2X Cl5X Cl1X 118(6)
Cl5 Cl2X Cl5X Cl1X -110(2)
